data_7710976
loop_
_publ_author_name
'Stephan, Michel'
'Dammannn, Wiebke'
'Burger, Peter'

_publ_section_title
;
 Synthesis and Reactivity of Dinuclear Copper(I) Pyridine, Diimine
 Complexes
;
_journal_name_full 'Dalton Transactions'
_journal_paper_doi 10.1039/D2DT02307E
_journal_year 2022
_chemical_formula_moiety 'C48 H66 Cl Cu2 N6, Cl2 Cu, C H2 Cl2'
_chemical_formula_sum 'C49 H68 Cl5 Cu3 N6'
_chemical_formula_weight 1108.96
_space_group_crystal_system monoclinic
_space_group_IT_number 14
_space_group_name_Hall '-P 2yn'
_space_group_name_H-M_alt 'P 1 21/n 1'
_atom_sites_solution_hydrogens geom
_atom_sites_solution_primary dual
_audit_block_doi 10.5517/ccdc.csd.cc2c80nb
_audit_creation_date 2021-11-08
_audit_creation_method
;
Olex2 1.3
(compiled 2020.11.12 svn.r5f609507 for OlexSys, GUI svn.r6408)
;
_audit_update_record
;
2022-06-28 deposited with the CCDC.	2022-08-15 downloaded from the CCDC.
;
_cell_angle_alpha 90
_cell_angle_beta 104.4530(10)
_cell_angle_gamma 90
_cell_formula_units_Z 8
_cell_length_a 25.448(2)
_cell_length_b 11.4613(9)
_cell_length_c 37.179(3)
_cell_measurement_reflns_used 9808
_cell_measurement_temperature 100
_cell_measurement_theta_max 26.32
_cell_measurement_theta_min 2.16
_cell_volume 10500.7(14)
_computing_cell_refinement 'SAINT v8.34A (Bruker, 2013)'
_computing_data_reduction 'SAINT v8.34A (Bruker, 2013)'
_computing_molecular_graphics 'Olex2 1.3 (Dolomanov et al., 2009)'
_computing_publication_material 'Olex2 1.3 (Dolomanov et al., 2009)'
_computing_structure_refinement 'SHELXL 2018/3 (Sheldrick, 2015)'
_computing_structure_solution 'SHELXT 2014/5 (Sheldrick, 2014)'
_diffrn_ambient_temperature 100
_diffrn_measured_fraction_theta_full 1.000
_diffrn_measured_fraction_theta_max 0.937
_diffrn_measurement_device_type 'Bruker APEX-II CCD'
_diffrn_measurement_method '\f and \w scans'
_diffrn_radiation_type MoK\a
_diffrn_radiation_wavelength 0.71073
_diffrn_reflns_av_R_equivalents 0.0696
_diffrn_reflns_av_unetI/netI 0.0566
_diffrn_reflns_Laue_measured_fraction_full 1.000
_diffrn_reflns_Laue_measured_fraction_max 0.937
_diffrn_reflns_limit_h_max 33
_diffrn_reflns_limit_h_min -33
_diffrn_reflns_limit_k_max 15
_diffrn_reflns_limit_k_min -15
_diffrn_reflns_limit_l_max 47
_diffrn_reflns_limit_l_min -47
_diffrn_reflns_number 160292
_diffrn_reflns_point_group_measured_fraction_full 1.000
_diffrn_reflns_point_group_measured_fraction_max 0.937
_diffrn_reflns_theta_full 25.242
_diffrn_reflns_theta_max 28.860
_diffrn_reflns_theta_min 1.112
_diffrn_source_current 0.6
_diffrn_source_power 0.03
_diffrn_source_voltage 50.0
_diffrn_standards_number 0
_exptl_absorpt_coefficient_mu 1.497
_exptl_absorpt_correction_T_max 0.7458
_exptl_absorpt_correction_T_min 0.6523
_exptl_absorpt_correction_type multi-scan
_exptl_absorpt_process_details
'SADABS-2012/1 (Bruker,2012) was used for absorption correction. wR2(int) was 0.1097 before and 0.0532 after correction. The Ratio of minimum to maximum transmission is 0.8746. The \l/2 correction factor is 0.0015.'
_exptl_crystal_colour 'clear light red'
_exptl_crystal_colour_lustre clear
_exptl_crystal_colour_modifier light
_exptl_crystal_colour_primary red
_exptl_crystal_density_diffrn 1.403
_exptl_crystal_description bar
_exptl_crystal_F_000 4608
_exptl_crystal_recrystallization_method 'DCM/n-hexane diffusion'
_exptl_crystal_size_max 0.348
_exptl_crystal_size_mid 0.079
_exptl_crystal_size_min 0.056
_refine_diff_density_max 0.665
_refine_diff_density_min -0.764
_refine_diff_density_rms 0.087
_refine_ls_extinction_method none
_refine_ls_goodness_of_fit_ref 1.033
_refine_ls_hydrogen_treatment constr
_refine_ls_matrix_type full
_refine_ls_number_parameters 1195
_refine_ls_number_reflns 25824
_refine_ls_number_restraints 36
_refine_ls_restrained_S_all 1.036
_refine_ls_R_factor_all 0.0750
_refine_ls_R_factor_gt 0.0411
_refine_ls_shift/su_max 0.002
_refine_ls_shift/su_mean 0.000
_refine_ls_structure_factor_coef Fsqd
_refine_ls_weighting_details 'w=1/[\s^2^(Fo^2^)+(0.0319P)^2^+10.7358P] where P=(Fo^2^+2Fc^2^)/3'
_refine_ls_weighting_scheme calc
_refine_ls_wR_factor_gt 0.0833
_refine_ls_wR_factor_ref 0.0942
_reflns_Friedel_coverage 0.000
_reflns_number_gt 18206
_reflns_number_total 25824
_reflns_threshold_expression 'I > 2\s(I)'
_cod_data_source_file d2dt02307e2.cif
_cod_data_source_block ms_25_1
_cod_database_code 7710976
_shelx_shelxl_version_number 2018/3
_shelx_space_group_comment
;
The symmetry employed for this shelxl refinement is uniquely defined
by the following loop, which should always be used as a source of
symmetry information in preference to the above space-group names.
They are only intended as comments.
;
_shelx_estimated_absorpt_t_max 0.921
_shelx_estimated_absorpt_t_min 0.624
_olex2_refinement_description
;
1. Fixed Uiso
 At 1.2 times of:
  All C(H) groups, All C(H,H) groups
 At 1.5 times of:
  All C(H,H,H) groups
2. Restrained distances
 Cu4-Cl4 \\sim Cu3-Cl3 \\sim Cu4-Cl5 \\sim Cu3-Cl2
 with sigma of 0.01
3. Uiso/Uaniso restraints and constraints
Cu4 \\sim Cl4 \\sim Cl3 \\sim Cu3 \\sim Cl5 \\sim Cl2: within 1.7A with sigma
of 0.001 and sigma for terminal atoms of 0.001 within 1.7A
4. Others
 Sof(Cl4)=Sof(Cu4)=Sof(Cl5)=1-FVAR(1)
 Sof(Cu3)=Sof(Cl2)=Sof(Cl3)=FVAR(1)
5.a Secondary CH2 refined with riding coordinates:
 C01T(H01E,H01F), C02I(H02F,H02G), C024(H02Z,H), C027(H02,HA), C01O(H01K,H01L),
  C01U(H01M,H01O), C01V(H01P,H01R), C02G(H3,HD), C03H(H18,H28), C03F(H19,H29)
5.b Aromatic/amide H refined with riding coordinates:
 C00W(H00W), C01C(H01C), C01J(H01J), C01N(H01N), C01S(H01S), C01W(H01W),
 C02A(H02A), C02C(H02C), C013(H013), C020(H020), C01B(H01G), C01F(H01H),
 C01I(H01I), C01Q(H01Q), C02D(H1), C02J(H4), C02S(H9), C022(H022), C023(H023),
 C026(H026)
5.c Idealised Me refined as rotating group:
 C01P(H01A,H01B,H01D), C02E(H02B,H02D,H02E), C02M(H02H,H02I,H02J), C02R(H02K,
 H02L,H02M), C02U(H02N,H02O,H02P), C02X(H02Q,H02R,H02S), C02Y(H02T,H02U,H02V),
 C02Z(H02W,H02X,H02Y), C03C(H03A,H03B,H03C), C03D(H03D,H03E,H03F), C03E(H03G,
 H03H,H03I), C031(H03J,H03K,H03L), C032(H03M,H03N,H03O), C035(H03P,H03Q,H03R),
 C037(H03S,H03T,H03U), C038(H03V,H03W,H03X), C02F(H2,HB,HC), C02L(H5,HE,HF),
 C02N(H6,HG,HH), C02O(H7,HI,HJ), C02P(H8,HK,HL), C02T(H10,HM,HN), C02V(H11,HO,
 HP), C03A(H03Y,HQ,HR), C03B(H03Z,HS,HT), C03G(H03,HU,HV), C03I(H12,HW,HX),
 C029(H13,HY,HZ), C033(H14,H20,H21), C034(H15,H22,H23), C036(H16,H24,H25),
 C039(H17,H26,H27)
;
_olex2_submission_special_instructions 'No special instructions were received'

loop_
_space_group_symop_operation_xyz
'x, y, z'
'-x+1/2, y+1/2, -z+1/2'
'-x, -y, -z'
'x-1/2, -y-1/2, z-1/2'

loop_
_atom_site_label
_atom_site_type_symbol
_atom_site_fract_x
_atom_site_fract_y
_atom_site_fract_z
_atom_site_U_iso_or_equiv
_atom_site_adp_type
_atom_site_occupancy
_atom_site_site_symmetry_order
_atom_site_calc_flag
_atom_site_refinement_flags_posn
_atom_site_refinement_flags_adp
_atom_site_refinement_flags_occupancy
_atom_site_disorder_assembly
_atom_site_disorder_group
Cu1 Cu 0.92311(2) 0.01929(3) 0.40868(2) 0.01527(7) Uani 1 1 d . . . . .
Cu2 Cu 0.88215(2) 0.23344(3) 0.41038(2) 0.01674(7) Uani 1 1 d . . . . .
Cl1 Cl 0.93659(3) 0.13876(6) 0.45737(2) 0.01959(14) Uani 1 1 d . . . . .
N5 N 0.82900(8) 0.24431(17) 0.36044(6) 0.0123(4) Uani 1 1 d . . . . .
N2 N 0.89377(8) -0.00978(17) 0.35423(6) 0.0130(4) Uani 1 1 d . . . . .
N3 N 0.84755(9) -0.08069(17) 0.40524(6) 0.0138(4) Uani 1 1 d . . . . .
N1 N 0.99431(8) 0.03086(18) 0.38408(6) 0.0149(5) Uani 1 1 d . . . . .
N6 N 0.79438(9) 0.22177(18) 0.42067(6) 0.0165(5) Uani 1 1 d . . . . .
N4 N 0.92961(8) 0.31953(17) 0.37446(6) 0.0139(4) Uani 1 1 d . . . . .
C00T C 0.84388(10) -0.0007(2) 0.27921(7) 0.0132(5) Uani 1 1 d . . . . .
C00U C 0.81453(10) 0.0139(2) 0.23955(7) 0.0126(5) Uani 1 1 d . . . . .
C00V C 0.77808(10) 0.2041(2) 0.35563(7) 0.0129(5) Uani 1 1 d . . . . .
C00W C 0.81666(10) -0.0468(2) 0.30426(7) 0.0137(5) Uani 1 1 d . . . . .
H00W H 0.780822 -0.076327 0.295756 0.016 Uiso 1 1 calc R U . . .
C00X C 0.84296(10) -0.0487(2) 0.34202(7) 0.0127(5) Uani 1 1 d . . . . .
C00Z C 0.92297(10) 0.0214(2) 0.33017(7) 0.0125(5) Uani 1 1 d . . . . .
C01C C 0.81855(10) 0.2429(2) 0.29491(7) 0.0133(5) Uani 1 1 d . . . . .
H01C H 0.832259 0.262612 0.274159 0.016 Uiso 1 1 calc R U . . .
C01D C 0.76848(10) 0.1870(2) 0.28971(7) 0.0123(5) Uani 1 1 d . . . . .
C01E C 0.75979(10) 0.1912(2) 0.39092(7) 0.0154(5) Uani 1 1 d . . . . .
C01H C 0.98123(10) 0.0492(2) 0.34892(7) 0.0145(5) Uani 1 1 d . . . . .
C01J C 0.65455(11) 0.1559(2) 0.20321(8) 0.0190(6) Uani 1 1 d . . . . .
H01J H 0.617597 0.179079 0.195464 0.023 Uiso 1 1 calc R U . . .
C01L C 0.73831(10) 0.1438(2) 0.25236(7) 0.0131(5) Uani 1 1 d . . . . .
C01N C 0.74684(10) 0.1742(2) 0.32058(7) 0.0133(5) Uani 1 1 d . . . . .
H01N H 0.711019 0.145335 0.317588 0.016 Uiso 1 1 calc R U . . .
C01P C 1.01775(10) 0.0920(2) 0.32540(7) 0.0184(6) Uani 1 1 d . . . . .
H01A H 1.009153 0.173559 0.318470 0.028 Uiso 1 1 calc R U . . .
H01B H 1.012115 0.044197 0.302895 0.028 Uiso 1 1 calc R U . . .
H01D H 1.055698 0.085974 0.339538 0.028 Uiso 1 1 calc R U . . .
C01S C 0.67860(11) 0.0987(2) 0.17924(8) 0.0187(6) Uani 1 1 d . . . . .
H01S H 0.658767 0.087271 0.154232 0.022 Uiso 1 1 calc R U . . .
C01T C 1.04878(10) 0.0500(2) 0.40763(7) 0.0164(5) Uani 1 1 d . . . . .
H01E H 1.046491 0.100437 0.428797 0.020 Uiso 1 1 calc R U . . .
H01F H 1.070884 0.091190 0.393158 0.020 Uiso 1 1 calc R U . . .
C01W C 0.68529(10) 0.1801(2) 0.23957(7) 0.0164(6) Uani 1 1 d . . . . .
H01W H 0.668919 0.222889 0.255791 0.020 Uiso 1 1 calc R U . . .
C01X C 0.73234(10) 0.0563(2) 0.19091(7) 0.0152(5) Uani 1 1 d . . . . .
C02A C 0.75603(11) -0.0019(2) 0.16525(7) 0.0183(6) Uani 1 1 d . . . . .
H02A H 0.735842 -0.010243 0.140182 0.022 Uiso 1 1 calc R U . . .
C02B C 0.85275(11) -0.2275(2) 0.45571(7) 0.0182(6) Uani 1 1 d . . . . .
C02C C 0.80704(11) -0.0461(2) 0.17583(7) 0.0181(6) Uani 1 1 d . . . . .
H02C H 0.823186 -0.080793 0.157994 0.022 Uiso 1 1 calc R U . . .
C02E C 0.92652(11) 0.3562(2) 0.30753(7) 0.0194(6) Uani 1 1 d . . . . .
H02B H 0.904347 0.420828 0.294720 0.029 Uiso 1 1 calc R U . . .
H02D H 0.924873 0.290914 0.290242 0.029 Uiso 1 1 calc R U . . .
H02E H 0.964227 0.382028 0.316547 0.029 Uiso 1 1 calc R U . . .
C02I C 0.98690(10) 0.3518(2) 0.38777(7) 0.0164(6) Uani 1 1 d . . . . .
H02F H 1.003500 0.353834 0.366369 0.020 Uiso 1 1 calc R U . . .
H02G H 1.005807 0.290857 0.405098 0.020 Uiso 1 1 calc R U . . .
C02M C 1.12786(11) -0.0337(2) 0.45282(8) 0.0213(6) Uani 1 1 d . . . . .
H02H H 1.149572 0.022784 0.442945 0.032 Uiso 1 1 calc R U . . .
H02I H 1.149380 -0.104232 0.460790 0.032 Uiso 1 1 calc R U . . .
H02J H 1.117194 0.000589 0.474093 0.032 Uiso 1 1 calc R U . . .
C02Q C 0.99594(11) 0.4706(2) 0.40763(8) 0.0195(6) Uani 1 1 d . . . . .
C02R C 0.76025(11) -0.1334(2) 0.36000(8) 0.0221(6) Uani 1 1 d . . . . .
H02K H 0.759585 -0.203830 0.344945 0.033 Uiso 1 1 calc R U . . .
H02L H 0.736895 -0.073698 0.345226 0.033 Uiso 1 1 calc R U . . .
H02M H 0.747010 -0.152207 0.381913 0.033 Uiso 1 1 calc R U . . .
C02U C 0.82721(13) -0.2544(2) 0.48798(8) 0.0257(7) Uani 1 1 d . . . . .
H02N H 0.833725 -0.188987 0.505521 0.038 Uiso 1 1 calc R U . . .
H02O H 0.843514 -0.325401 0.500694 0.038 Uiso 1 1 calc R U . . .
H02P H 0.788053 -0.265900 0.478373 0.038 Uiso 1 1 calc R U . . .
C02X C 1.03950(12) -0.1389(2) 0.43999(8) 0.0249(7) Uani 1 1 d . . . . .
H02Q H 1.027584 -0.092338 0.458603 0.037 Uiso 1 1 calc R U . . .
H02R H 1.059176 -0.207835 0.451891 0.037 Uiso 1 1 calc R U . . .
H02S H 1.007784 -0.163590 0.420607 0.037 Uiso 1 1 calc R U . . .
C02Y C 0.70352(11) 0.1455(3) 0.38798(8) 0.0284(7) Uani 1 1 d . . . . .
H02T H 0.704051 0.060014 0.387602 0.043 Uiso 1 1 calc R U . . .
H02U H 0.679016 0.174394 0.365045 0.043 Uiso 1 1 calc R U . . .
H02V H 0.690816 0.172280 0.409384 0.043 Uiso 1 1 calc R U . . .
C02Z C 1.05751(11) 0.4870(3) 0.42202(9) 0.0286(7) Uani 1 1 d . . . . .
H02W H 1.072327 0.424682 0.439709 0.043 Uiso 1 1 calc R U . . .
H02X H 1.064978 0.562797 0.434421 0.043 Uiso 1 1 calc R U . . .
H02Y H 1.074518 0.483831 0.401119 0.043 Uiso 1 1 calc R U . . .
C03C C 0.84304(12) 0.3865(2) 0.48213(8) 0.0261(7) Uani 1 1 d . . . . .
H03A H 0.868295 0.331372 0.497682 0.039 Uiso 1 1 calc R U . . .
H03B H 0.845126 0.461758 0.494892 0.039 Uiso 1 1 calc R U . . .
H03C H 0.852753 0.396819 0.458426 0.039 Uiso 1 1 calc R U . . .
C03D C 0.97347(13) 0.5684(2) 0.38045(9) 0.0345(8) Uani 1 1 d . . . . .
H03D H 0.992390 0.568935 0.360496 0.052 Uiso 1 1 calc R U . . .
H03E H 0.978954 0.643371 0.393513 0.052 Uiso 1 1 calc R U . . .
H03F H 0.934597 0.555777 0.369833 0.052 Uiso 1 1 calc R U . . .
C03E C 0.96989(14) 0.4716(3) 0.44028(9) 0.0353(8) Uani 1 1 d . . . . .
H03G H 0.930625 0.460567 0.431175 0.053 Uiso 1 1 calc R U . . .
H03H H 0.977129 0.546588 0.453245 0.053 Uiso 1 1 calc R U . . .
H03I H 0.985152 0.408332 0.457441 0.053 Uiso 1 1 calc R U . . .
C013 C 0.89893(10) 0.0276(2) 0.29230(7) 0.0136(5) Uani 1 1 d . . . . .
H013 H 0.919587 0.050879 0.275480 0.016 Uiso 1 1 calc R U . . .
C014 C 0.90520(10) 0.3173(2) 0.33990(7) 0.0132(5) Uani 1 1 d . . . . .
C015 C 0.76285(10) 0.0722(2) 0.22868(7) 0.0125(5) Uani 1 1 d . . . . .
C016 C 0.84828(10) 0.2695(2) 0.33083(7) 0.0127(5) Uani 1 1 d . . . . .
C020 C 0.83588(11) -0.0403(2) 0.21338(7) 0.0168(6) Uani 1 1 d . . . . .
H020 H 0.870903 -0.074609 0.220823 0.020 Uiso 1 1 calc R U . . .
C024 C 0.78230(11) 0.2168(2) 0.45701(7) 0.0179(6) Uani 1 1 d . . . . .
H02Z H 0.808516 0.164161 0.473484 0.022 Uiso 1 1 calc R U . . .
H H 0.745473 0.184206 0.454247 0.022 Uiso 1 1 calc R U . . .
C025 C 0.81728(10) -0.0882(2) 0.37214(7) 0.0147(5) Uani 1 1 d . . . . .
C027 C 0.82820(11) -0.1118(2) 0.43791(7) 0.0160(5) Uani 1 1 d . . . . .
H02 H 0.788164 -0.118766 0.430586 0.019 Uiso 1 1 calc R U . . .
HA H 0.837713 -0.048539 0.456532 0.019 Uiso 1 1 calc R U . . .
C028 C 1.07695(11) -0.0653(2) 0.42257(7) 0.0172(6) Uani 1 1 d . . . . .
C030 C 0.78537(11) 0.3388(2) 0.47494(7) 0.0190(6) Uani 1 1 d . . . . .
C031 C 0.74529(13) 0.4215(3) 0.44991(8) 0.0282(7) Uani 1 1 d . . . . .
H03J H 0.755955 0.433130 0.426588 0.042 Uiso 1 1 calc R U . . .
H03K H 0.745413 0.496719 0.462466 0.042 Uiso 1 1 calc R U . . .
H03L H 0.708780 0.387752 0.444595 0.042 Uiso 1 1 calc R U . . .
C032 C 0.83936(14) -0.3260(2) 0.42693(8) 0.0275(7) Uani 1 1 d . . . . .
H03M H 0.799989 -0.329983 0.416693 0.041 Uiso 1 1 calc R U . . .
H03N H 0.852424 -0.400357 0.438852 0.041 Uiso 1 1 calc R U . . .
H03O H 0.857101 -0.310448 0.406864 0.041 Uiso 1 1 calc R U . . .
C035 C 0.76975(13) 0.3258(3) 0.51197(8) 0.0277(7) Uani 1 1 d . . . . .
H03P H 0.732676 0.295435 0.507402 0.042 Uiso 1 1 calc R U . . .
H03Q H 0.771740 0.402085 0.524149 0.042 Uiso 1 1 calc R U . . .
H03R H 0.794859 0.271603 0.528030 0.042 Uiso 1 1 calc R U . . .
C037 C 0.91439(12) -0.2162(3) 0.47037(9) 0.0281(7) Uani 1 1 d . . . . .
H03S H 0.930752 -0.201145 0.449593 0.042 Uiso 1 1 calc R U . . .
H03T H 0.929131 -0.288856 0.482790 0.042 Uiso 1 1 calc R U . . .
H03U H 0.922707 -0.151470 0.488092 0.042 Uiso 1 1 calc R U . . .
C038 C 1.09258(12) -0.1333(3) 0.39163(8) 0.0268(7) Uani 1 1 d . . . . .
H03V H 1.059877 -0.151108 0.372078 0.040 Uiso 1 1 calc R U . . .
H03W H 1.110486 -0.206236 0.401671 0.040 Uiso 1 1 calc R U . . .
H03X H 1.117428 -0.086453 0.381221 0.040 Uiso 1 1 calc R U . . .
Cu6 Cu 0.41340(2) 0.99028(3) 0.41000(2) 0.01519(7) Uani 1 1 d . . . . .
Cu5 Cu 0.44182(2) 0.77839(3) 0.38854(2) 0.01739(8) Uani 1 1 d . . . . .
Cl6 Cl 0.47880(3) 0.87505(6) 0.44126(2) 0.01845(14) Uani 1 1 d . . . . .
N8 N 0.39157(8) 0.74802(18) 0.33763(6) 0.0140(4) Uani 1 1 d . . . . .
N11 N 0.34857(9) 1.00501(17) 0.36752(6) 0.0140(4) Uani 1 1 d . . . . .
N7 N 0.49522(8) 0.78934(18) 0.34864(6) 0.0154(5) Uani 1 1 d . . . . .
N10 N 0.44342(8) 1.08694(18) 0.36866(6) 0.0147(5) Uani 1 1 d . . . . .
N12 N 0.34399(9) 0.97251(18) 0.43532(6) 0.0154(5) Uani 1 1 d . . . . .
N9 N 0.36477(9) 0.68582(18) 0.39887(6) 0.0153(5) Uani 1 1 d . . . . .
C00Y C 0.29999(10) 0.9444(2) 0.41129(7) 0.0145(5) Uani 1 1 d . . . . .
C01A C 0.33910(10) 0.7238(2) 0.33437(7) 0.0134(5) Uani 1 1 d . . . . .
C01B C 0.31158(10) 1.0381(2) 0.30305(7) 0.0143(5) Uani 1 1 d . . . . .
H01G H 0.315785 1.066395 0.279916 0.017 Uiso 1 1 calc R U . . .
C01F C 0.29961(10) 0.7475(2) 0.30186(7) 0.0140(5) Uani 1 1 d . . . . .
H01H H 0.262796 0.727103 0.299786 0.017 Uiso 1 1 calc R U . . .
C01G C 0.22470(10) 0.9050(2) 0.24060(7) 0.0156(5) Uani 1 1 d . . . . .
C01I C 0.37033(10) 0.8144(2) 0.27481(7) 0.0146(5) Uani 1 1 d . . . . .
H01I H 0.382326 0.841655 0.254071 0.017 Uiso 1 1 calc R U . . .
C01K C 0.21731(10) 0.9680(2) 0.27240(7) 0.0149(5) Uani 1 1 d . . . . .
C01M C 0.46840(10) 0.7997(2) 0.31479(7) 0.0163(5) Uani 1 1 d . . . . .
C01O C 0.35161(11) 0.9516(2) 0.47524(7) 0.0173(6) Uani 1 1 d . . . . .
H01K H 0.386894 0.912345 0.485184 0.021 Uiso 1 1 calc R U . . .
H01L H 0.322628 0.899066 0.479092 0.021 Uiso 1 1 calc R U . . .
C01Q C 0.25571(10) 0.9624(2) 0.34130(7) 0.0157(5) Uani 1 1 d . . . . .
H01Q H 0.221526 0.937043 0.344313 0.019 Uiso 1 1 calc R U . . .
C01R C 0.27246(10) 0.8388(2) 0.23864(7) 0.0142(5) Uani 1 1 d . . . . .
C01U C 0.55467(10) 0.7967(2) 0.35979(7) 0.0150(5) Uani 1 1 d . . . . .
H01M H 0.565670 0.854826 0.379979 0.018 Uiso 1 1 calc R U . . .
H01O H 0.568110 0.823886 0.338434 0.018 Uiso 1 1 calc R U . . .
C01V C 0.50065(10) 1.1186(2) 0.37517(8) 0.0166(6) Uani 1 1 d . . . . .
H01P H 0.510113 1.126378 0.351015 0.020 Uiso 1 1 calc R U . . .
H01R H 0.523278 1.055574 0.389351 0.020 Uiso 1 1 calc R U . . .
C01Y C 0.51347(10) 1.2349(2) 0.39698(7) 0.0156(5) Uani 1 1 d . . . . .
C01Z C 0.18076(11) 0.9083(2) 0.20784(8) 0.0180(6) Uani 1 1 d . . . . .
C02D C 0.18723(11) 0.8586(2) 0.17426(8) 0.0211(6) Uani 1 1 d . . . . .
H1 H 0.157588 0.859164 0.152858 0.025 Uiso 1 1 calc R U . . .
C02F C 0.42312(11) 1.1203(3) 0.30005(8) 0.0226(6) Uani 1 1 d . . . . .
H2 H 0.401430 1.188890 0.289991 0.034 Uiso 1 1 calc R U . . .
HB H 0.414055 1.055709 0.282291 0.034 Uiso 1 1 calc R U . . .
HC H 0.461769 1.138973 0.304364 0.034 Uiso 1 1 calc R U . . .
C02G C 0.35766(11) 0.6543(2) 0.43547(7) 0.0182(6) Uani 1 1 d . . . . .
H3 H 0.318608 0.640739 0.433435 0.022 Uiso 1 1 calc R U . . .
HD H 0.369313 0.720778 0.452619 0.022 Uiso 1 1 calc R U . . .
C02H C 0.58097(10) 0.6778(2) 0.37329(8) 0.0177(6) Uani 1 1 d . . . . .
C02J C 0.13061(11) 0.9615(2) 0.20882(8) 0.0223(6) Uani 1 1 d . . . . .
H4 H 0.101539 0.961726 0.187076 0.027 Uiso 1 1 calc R U . . .
C02K C 0.38963(11) 0.5451(2) 0.45220(7) 0.0175(6) Uani 1 1 d . . . . .
C02L C 0.57432(11) 1.2581(2) 0.40254(8) 0.0233(6) Uani 1 1 d . . . . .
H5 H 0.595129 1.196523 0.418107 0.035 Uiso 1 1 calc R U . . .
HE H 0.583549 1.333836 0.414702 0.035 Uiso 1 1 calc R U . . .
HF H 0.583170 1.258727 0.378352 0.035 Uiso 1 1 calc R U . . .
C02N C 0.27036(11) 0.6281(2) 0.36497(8) 0.0196(6) Uani 1 1 d . . . . .
H6 H 0.267530 0.594677 0.388685 0.029 Uiso 1 1 calc R U . . .
HG H 0.263762 0.566975 0.345927 0.029 Uiso 1 1 calc R U . . .
HH H 0.243346 0.690142 0.357539 0.029 Uiso 1 1 calc R U . . .
C02O C 0.56644(11) 0.5875(2) 0.34194(8) 0.0230(6) Uani 1 1 d . . . . .
H7 H 0.526909 0.579191 0.333829 0.035 Uiso 1 1 calc R U . . .
HI H 0.582689 0.512106 0.350988 0.035 Uiso 1 1 calc R U . . .
HJ H 0.580435 0.613308 0.320984 0.035 Uiso 1 1 calc R U . . .
C02P C 0.49997(12) 1.2257(3) 0.43477(8) 0.0237(6) Uani 1 1 d . . . . .
H8 H 0.460827 1.214075 0.431063 0.036 Uiso 1 1 calc R U . . .
HK H 0.510902 1.297794 0.448843 0.036 Uiso 1 1 calc R U . . .
HL H 0.519524 1.159514 0.448593 0.036 Uiso 1 1 calc R U . . .
C02S C 0.12366(11) 1.0120(2) 0.24048(8) 0.0223(6) Uani 1 1 d . . . . .
H9 H 0.089482 1.044016 0.241137 0.027 Uiso 1 1 calc R U . . .
C02T C 0.48123(11) 1.3338(2) 0.37411(8) 0.0235(6) Uani 1 1 d . . . . .
H10 H 0.490969 1.339798 0.350280 0.035 Uiso 1 1 calc R U . . .
HM H 0.489732 1.407474 0.387710 0.035 Uiso 1 1 calc R U . . .
HN H 0.442323 1.317674 0.369659 0.035 Uiso 1 1 calc R U . . .
C02V C 0.64285(11) 0.6953(2) 0.38406(8) 0.0228(6) Uani 1 1 d . . . . .
H11 H 0.654776 0.721738 0.362310 0.034 Uiso 1 1 calc R U . . .
HO H 0.660683 0.621205 0.392933 0.034 Uiso 1 1 calc R U . . .
HP H 0.652516 0.753908 0.403784 0.034 Uiso 1 1 calc R U . . .
C02W C 0.35024(11) 1.0660(2) 0.49660(8) 0.0192(6) Uani 1 1 d . . . . .
C03A C 0.45057(11) 0.5614(3) 0.45583(9) 0.0272(7) Uani 1 1 d . . . . .
H03Y H 0.463550 0.629587 0.471417 0.041 Uiso 1 1 calc R U . . .
HQ H 0.456898 0.573223 0.431147 0.041 Uiso 1 1 calc R U . . .
HR H 0.470176 0.491755 0.467247 0.041 Uiso 1 1 calc R U . . .
C03B C 0.38009(14) 0.5265(3) 0.49089(8) 0.0322(8) Uani 1 1 d . . . . .
H03Z H 0.402544 0.461527 0.503200 0.048 Uiso 1 1 calc R U . . .
HS H 0.341735 0.508546 0.488547 0.048 Uiso 1 1 calc R U . . .
HT H 0.389894 0.597651 0.505681 0.048 Uiso 1 1 calc R U . . .
C03G C 0.39128(14) 1.1517(3) 0.48816(8) 0.0332(8) Uani 1 1 d . . . . .
H03 H 0.427264 1.115364 0.493815 0.050 Uiso 1 1 calc R U . . .
HU H 0.392439 1.221891 0.503407 0.050 Uiso 1 1 calc R U . . .
HV H 0.380555 1.173157 0.461816 0.050 Uiso 1 1 calc R U . . .
C03I C 0.29326(14) 1.1186(3) 0.48637(10) 0.0443(10) Uani 1 1 d . . . . .
H12 H 0.282223 1.133086 0.459553 0.066 Uiso 1 1 calc R U . . .
HW H 0.293293 1.192330 0.499725 0.066 Uiso 1 1 calc R U . . .
HX H 0.267725 1.064158 0.493256 0.066 Uiso 1 1 calc R U . . .
C010 C 0.29979(10) 0.9725(2) 0.37184(7) 0.0144(5) Uani 1 1 d . . . . .
C011 C 0.26226(10) 0.9900(2) 0.30585(7) 0.0146(5) Uani 1 1 d . . . . .
C012 C 0.40772(10) 0.7867(2) 0.30797(7) 0.0145(5) Uani 1 1 d . . . . .
C017 C 0.35459(10) 1.0438(2) 0.33484(7) 0.0136(5) Uani 1 1 d . . . . .
C018 C 0.31473(10) 0.8015(2) 0.27243(7) 0.0130(5) Uani 1 1 d . . . . .
C019 C 0.32626(10) 0.6777(2) 0.36922(7) 0.0145(5) Uani 1 1 d . . . . .
C021 C 0.41102(11) 1.0853(2) 0.33608(7) 0.0153(5) Uani 1 1 d . . . . .
C022 C 0.27736(11) 0.7991(2) 0.20465(7) 0.0175(6) Uani 1 1 d . . . . .
H022 H 0.310358 0.763195 0.203088 0.021 Uiso 1 1 calc R U . . .
C023 C 0.23516(11) 0.8100(2) 0.17219(8) 0.0212(6) Uani 1 1 d . . . . .
H023 H 0.240090 0.783620 0.149026 0.025 Uiso 1 1 calc R U . . .
C026 C 0.16741(11) 1.0163(2) 0.27216(8) 0.0192(6) Uani 1 1 d . . . . .
H026 H 0.162603 1.053389 0.293969 0.023 Uiso 1 1 calc R U . . .
C029 C 0.25026(11) 0.8894(2) 0.41893(8) 0.0197(6) Uani 1 1 d . . . . .
H13 H 0.217753 0.922780 0.402222 0.030 Uiso 1 1 calc R U . . .
HY H 0.249560 0.904428 0.444755 0.030 Uiso 1 1 calc R U . . .
HZ H 0.251056 0.805011 0.414802 0.030 Uiso 1 1 calc R U . . .
C033 C 0.36964(13) 0.4390(2) 0.42782(8) 0.0267(7) Uani 1 1 d . . . . .
H14 H 0.331021 0.426537 0.426199 0.040 Uiso 1 1 calc R U . . .
H20 H 0.390279 0.369940 0.438714 0.040 Uiso 1 1 calc R U . . .
H21 H 0.374784 0.452429 0.402890 0.040 Uiso 1 1 calc R U . . .
C034 C 0.56222(12) 0.6350(2) 0.40705(8) 0.0232(6) Uani 1 1 d . . . . .
H15 H 0.569837 0.694982 0.426446 0.035 Uiso 1 1 calc R U . . .
H22 H 0.581682 0.563209 0.416595 0.035 Uiso 1 1 calc R U . . .
H23 H 0.523132 0.619362 0.399731 0.035 Uiso 1 1 calc R U . . .
C036 C 0.36620(13) 1.0359(3) 0.53801(8) 0.0283(7) Uani 1 1 d . . . . .
H16 H 0.341586 0.976088 0.543198 0.042 Uiso 1 1 calc R U . . .
H24 H 0.363741 1.106086 0.552565 0.042 Uiso 1 1 calc R U . . .
H25 H 0.403513 1.006351 0.544780 0.042 Uiso 1 1 calc R U . . .
C039 C 0.49066(12) 0.8201(3) 0.28141(8) 0.0304(7) Uani 1 1 d . . . . .
H17 H 0.490512 0.903851 0.276146 0.046 Uiso 1 1 calc R U . . .
H26 H 0.468050 0.779169 0.259908 0.046 Uiso 1 1 calc R U . . .
H27 H 0.527909 0.790411 0.286463 0.046 Uiso 1 1 calc R U . . .
Cu7 Cu 0.11865(2) 1.54977(3) 0.30717(2) 0.02988(9) Uani 1 1 d . . . . .
Cl7 Cl 0.08339(3) 1.38956(7) 0.31573(2) 0.03042(17) Uani 1 1 d . . . . .
Cl10 Cl 0.18368(3) 1.16406(7) 0.38273(2) 0.03586(19) Uani 1 1 d . . . . .
Cl8 Cl 0.15222(3) 1.70918(8) 0.29559(3) 0.0508(3) Uani 1 1 d . . . . .
Cl9 Cl 0.21222(4) 1.37984(8) 0.42507(3) 0.0522(3) Uani 1 1 d . . . . .
C03H C 0.15984(13) 1.2881(3) 0.40168(10) 0.0348(8) Uani 1 1 d . . . . .
H18 H 0.135349 1.332546 0.381434 0.042 Uiso 1 1 calc R U . . .
H28 H 0.138462 1.262690 0.419161 0.042 Uiso 1 1 calc R U . . .
Cu3 Cu 0.61817(2) -0.02082(5) 0.29427(2) 0.02633(12) Uani 0.9695(12) 1 d D U P A 1
Cl12 Cl 0.51172(3) 0.27690(7) 0.19918(2) 0.03239(18) Uani 1 1 d . . . . .
Cl2 Cl 0.64582(3) -0.19135(9) 0.28847(2) 0.0314(2) Uani 0.9695(12) 1 d D U P A 1
Cl3 Cl 0.59072(3) 0.14743(8) 0.30326(2) 0.03132(19) Uani 0.9695(12) 1 d D U P A 1
Cl11 Cl 0.51105(3) 0.40622(7) 0.26726(2) 0.03125(17) Uani 1 1 d . . . . .
C03F C 0.48700(12) 0.2819(3) 0.23963(8) 0.0292(7) Uani 1 1 d . . . . .
H19 H 0.498523 0.210481 0.254499 0.035 Uiso 1 1 calc R U . . .
H29 H 0.446837 0.283232 0.232337 0.035 Uiso 1 1 calc R U . . .
Cl4 Cl 0.5727(10) 0.2068(18) 0.2967(7) 0.0316(7) Uani 0.0305(12) 1 d D U P A 2
Cu4 Cu 0.6074(6) 0.0427(15) 0.2912(4) 0.0290(5) Uani 0.0305(12) 1 d D U P A 2
Cl5 Cl 0.6438(10) -0.120(2) 0.2860(7) 0.0289(5) Uani 0.0305(12) 1 d D U P A 2

loop_
_atom_site_aniso_label
_atom_site_aniso_U_11
_atom_site_aniso_U_22
_atom_site_aniso_U_33
_atom_site_aniso_U_23
_atom_site_aniso_U_13
_atom_site_aniso_U_12
Cu1 0.01511(17) 0.01694(15) 0.01260(16) 0.00029(12) 0.00130(13) 0.00046(12)
Cu2 0.01836(18) 0.01749(16) 0.01240(17) -0.00057(13) 0.00015(13) 0.00141(13)
Cl1 0.0233(4) 0.0207(3) 0.0126(3) -0.0006(2) 0.0003(3) 0.0032(3)
N5 0.0111(11) 0.0137(10) 0.0120(11) 0.0000(8) 0.0029(9) -0.0002(8)
N2 0.0107(11) 0.0131(10) 0.0147(11) 0.0023(8) 0.0020(9) 0.0009(8)
N3 0.0174(12) 0.0112(10) 0.0134(11) 0.0029(8) 0.0049(9) 0.0005(8)
N1 0.0094(11) 0.0150(11) 0.0185(12) -0.0009(9) 0.0002(9) 0.0024(8)
N6 0.0195(12) 0.0164(11) 0.0148(12) 0.0010(9) 0.0064(10) 0.0022(9)
N4 0.0133(11) 0.0123(10) 0.0147(12) -0.0018(8) 0.0006(9) 0.0000(8)
C00T 0.0138(13) 0.0101(11) 0.0147(13) -0.0019(10) 0.0017(10) 0.0012(9)
C00U 0.0122(13) 0.0123(11) 0.0125(13) -0.0006(10) 0.0014(10) -0.0039(9)
C00V 0.0125(13) 0.0129(12) 0.0138(13) 0.0007(10) 0.0041(10) 0.0020(9)
C00W 0.0113(13) 0.0110(12) 0.0172(14) -0.0007(10) 0.0005(11) 0.0008(9)
C00X 0.0101(12) 0.0114(11) 0.0158(13) 0.0019(10) 0.0017(10) 0.0004(9)
C00Z 0.0116(12) 0.0106(11) 0.0146(13) 0.0002(10) 0.0022(10) 0.0010(9)
C01C 0.0131(13) 0.0128(12) 0.0150(13) 0.0017(10) 0.0052(11) 0.0012(9)
C01D 0.0121(13) 0.0122(11) 0.0120(13) 0.0013(9) 0.0019(10) 0.0030(9)
C01E 0.0149(13) 0.0150(12) 0.0169(14) 0.0004(10) 0.0053(11) 0.0018(10)
C01H 0.0112(13) 0.0128(12) 0.0187(14) -0.0010(10) 0.0025(11) 0.0008(9)
C01J 0.0114(13) 0.0210(14) 0.0212(15) 0.0039(11) -0.0021(11) 0.0012(10)
C01L 0.0121(13) 0.0129(12) 0.0134(13) 0.0017(10) 0.0016(10) -0.0019(9)
C01N 0.0099(13) 0.0137(12) 0.0166(14) 0.0019(10) 0.0037(11) 0.0013(9)
C01P 0.0133(14) 0.0240(14) 0.0168(14) 0.0011(11) 0.0019(11) -0.0029(11)
C01S 0.0171(14) 0.0218(14) 0.0135(14) 0.0033(11) -0.0035(11) -0.0054(11)
C01T 0.0134(13) 0.0173(13) 0.0164(14) -0.0012(10) -0.0002(11) 0.0003(10)
C01W 0.0162(14) 0.0159(12) 0.0176(14) 0.0007(10) 0.0049(11) 0.0002(10)
C01X 0.0131(13) 0.0168(12) 0.0140(13) 0.0016(10) 0.0002(11) -0.0061(10)
C02A 0.0214(15) 0.0212(14) 0.0121(13) -0.0010(10) 0.0036(11) -0.0068(11)
C02B 0.0278(16) 0.0140(12) 0.0164(14) 0.0025(10) 0.0124(12) 0.0016(11)
C02C 0.0217(15) 0.0192(13) 0.0153(14) -0.0052(11) 0.0080(12) -0.0042(11)
C02E 0.0145(14) 0.0259(14) 0.0174(14) 0.0009(11) 0.0035(11) -0.0066(11)
C02I 0.0136(13) 0.0149(12) 0.0178(14) -0.0022(10) -0.0013(11) 0.0005(10)
C02M 0.0174(14) 0.0256(15) 0.0178(15) -0.0028(11) -0.0012(12) 0.0044(11)
C02Q 0.0155(14) 0.0177(13) 0.0228(15) -0.0051(11) 0.0001(12) -0.0004(10)
C02R 0.0161(14) 0.0266(15) 0.0234(16) 0.0044(12) 0.0044(12) -0.0069(11)
C02U 0.0417(19) 0.0182(14) 0.0229(16) 0.0029(11) 0.0190(14) 0.0009(12)
C02X 0.0241(16) 0.0224(15) 0.0236(16) 0.0069(12) -0.0027(13) 0.0003(12)
C02Y 0.0172(15) 0.0484(19) 0.0210(16) -0.0023(14) 0.0074(13) -0.0060(13)
C02Z 0.0194(15) 0.0252(15) 0.0350(18) -0.0103(13) -0.0051(13) -0.0041(12)
C03C 0.0362(18) 0.0191(14) 0.0236(16) -0.0036(12) 0.0085(14) -0.0034(12)
C03D 0.0302(18) 0.0177(15) 0.045(2) -0.0006(14) -0.0109(15) -0.0004(12)
C03E 0.0356(19) 0.0399(19) 0.0329(19) -0.0190(15) 0.0133(15) -0.0039(15)
C013 0.0129(13) 0.0141(12) 0.0147(13) 0.0000(10) 0.0049(11) 0.0010(10)
C014 0.0137(13) 0.0101(11) 0.0158(14) -0.0022(10) 0.0037(11) 0.0003(9)
C015 0.0114(13) 0.0140(12) 0.0115(13) 0.0020(10) 0.0019(10) -0.0033(9)
C016 0.0120(13) 0.0116(11) 0.0147(13) 0.0008(10) 0.0038(10) 0.0018(9)
C020 0.0141(13) 0.0163(13) 0.0199(15) -0.0010(10) 0.0040(11) -0.0018(10)
C024 0.0215(15) 0.0195(13) 0.0139(14) 0.0031(11) 0.0065(11) -0.0001(11)
C025 0.0144(13) 0.0118(12) 0.0188(14) 0.0021(10) 0.0060(11) 0.0010(10)
C027 0.0187(14) 0.0146(12) 0.0167(14) 0.0017(10) 0.0083(11) 0.0003(10)
C028 0.0142(14) 0.0176(13) 0.0178(14) -0.0024(11) 0.0001(11) 0.0018(10)
C030 0.0260(16) 0.0184(13) 0.0145(14) 0.0015(11) 0.0088(12) 0.0023(11)
C031 0.0350(18) 0.0252(15) 0.0267(17) 0.0072(13) 0.0124(14) 0.0116(13)
C032 0.049(2) 0.0145(13) 0.0226(16) 0.0009(11) 0.0156(15) 0.0034(13)
C035 0.043(2) 0.0237(15) 0.0217(16) 0.0008(12) 0.0188(14) 0.0058(13)
C037 0.0258(17) 0.0306(16) 0.0282(17) 0.0081(13) 0.0072(14) 0.0081(13)
C038 0.0217(16) 0.0312(16) 0.0247(17) -0.0092(13) 0.0004(13) 0.0084(12)
Cu6 0.01316(16) 0.01708(16) 0.01514(17) -0.00054(13) 0.00319(13) -0.00056(12)
Cu5 0.01764(17) 0.01862(16) 0.01373(17) -0.00115(13) -0.00016(13) 0.00318(13)
Cl6 0.0163(3) 0.0211(3) 0.0159(3) -0.0019(3) 0.0002(3) 0.0018(2)
N8 0.0126(11) 0.0151(11) 0.0145(11) -0.0005(8) 0.0039(9) 0.0019(8)
N11 0.0154(11) 0.0125(10) 0.0148(11) -0.0011(8) 0.0052(9) -0.0029(8)
N7 0.0119(11) 0.0154(11) 0.0191(12) -0.0012(9) 0.0041(9) 0.0010(8)
N10 0.0113(11) 0.0128(10) 0.0207(12) -0.0015(9) 0.0053(9) -0.0018(8)
N12 0.0169(12) 0.0144(10) 0.0167(12) -0.0010(9) 0.0073(10) 0.0031(9)
N9 0.0184(12) 0.0135(10) 0.0143(12) 0.0026(9) 0.0050(10) 0.0031(9)
C00Y 0.0155(14) 0.0124(12) 0.0175(14) -0.0005(10) 0.0078(11) 0.0036(10)
C01A 0.0157(13) 0.0103(11) 0.0153(13) -0.0013(10) 0.0059(11) 0.0002(10)
C01B 0.0177(14) 0.0110(12) 0.0147(13) 0.0020(10) 0.0049(11) 0.0012(10)
C01F 0.0124(13) 0.0105(12) 0.0193(14) -0.0003(10) 0.0046(11) 0.0005(9)
C01G 0.0147(13) 0.0115(12) 0.0199(14) 0.0036(10) 0.0029(11) -0.0035(10)
C01I 0.0154(13) 0.0148(12) 0.0141(13) 0.0008(10) 0.0051(11) 0.0007(10)
C01K 0.0122(13) 0.0127(12) 0.0186(14) 0.0037(10) 0.0016(11) -0.0022(10)
C01M 0.0141(13) 0.0185(13) 0.0166(14) -0.0009(10) 0.0047(11) 0.0008(10)
C01O 0.0188(14) 0.0193(13) 0.0154(14) 0.0021(11) 0.0069(11) 0.0007(11)
C01Q 0.0118(13) 0.0141(12) 0.0224(15) -0.0023(10) 0.0070(11) 0.0003(10)
C01R 0.0159(14) 0.0128(12) 0.0134(13) 0.0033(10) 0.0023(11) -0.0032(10)
C01U 0.0089(12) 0.0197(13) 0.0159(14) -0.0019(10) 0.0025(10) -0.0006(10)
C01V 0.0124(13) 0.0173(13) 0.0207(15) -0.0011(11) 0.0051(11) -0.0017(10)
C01Y 0.0108(13) 0.0156(12) 0.0193(14) -0.0010(10) 0.0018(11) -0.0018(10)
C01Z 0.0172(14) 0.0145(12) 0.0192(15) 0.0060(11) -0.0014(11) -0.0044(10)
C02D 0.0215(15) 0.0227(14) 0.0143(14) 0.0044(11) -0.0049(12) -0.0049(11)
C02F 0.0199(15) 0.0287(15) 0.0209(15) 0.0002(12) 0.0083(12) -0.0100(12)
C02G 0.0226(15) 0.0192(13) 0.0143(14) 0.0027(10) 0.0078(12) 0.0054(11)
C02H 0.0130(14) 0.0200(13) 0.0188(15) -0.0009(11) 0.0020(11) 0.0022(10)
C02J 0.0159(14) 0.0196(14) 0.0263(16) 0.0062(12) -0.0044(12) -0.0039(11)
C02K 0.0201(14) 0.0174(13) 0.0146(14) 0.0041(10) 0.0034(11) 0.0047(11)
C02L 0.0155(14) 0.0228(14) 0.0308(17) -0.0017(12) 0.0046(13) -0.0035(11)
C02N 0.0166(14) 0.0234(14) 0.0187(15) 0.0063(11) 0.0045(12) 0.0000(11)
C02O 0.0191(15) 0.0239(15) 0.0261(16) -0.0067(12) 0.0056(12) 0.0021(11)
C02P 0.0213(15) 0.0253(15) 0.0244(16) -0.0052(12) 0.0055(13) -0.0002(12)
C02S 0.0123(14) 0.0197(14) 0.0329(17) 0.0036(12) 0.0020(12) 0.0008(11)
C02T 0.0163(15) 0.0180(14) 0.0347(18) 0.0007(12) 0.0038(13) -0.0026(11)
C02V 0.0149(14) 0.0258(15) 0.0270(16) -0.0012(12) 0.0041(12) 0.0043(11)
C02W 0.0225(15) 0.0196(13) 0.0153(14) -0.0008(11) 0.0045(12) 0.0043(11)
C03A 0.0192(16) 0.0298(16) 0.0295(18) 0.0081(13) 0.0001(13) 0.0054(12)
C03B 0.046(2) 0.0336(17) 0.0198(16) 0.0110(13) 0.0140(15) 0.0125(15)
C03G 0.056(2) 0.0226(15) 0.0175(16) 0.0009(12) 0.0025(15) -0.0121(15)
C03I 0.038(2) 0.054(2) 0.035(2) -0.0152(17) -0.0018(16) 0.0278(17)
C010 0.0133(13) 0.0117(12) 0.0189(14) 0.0000(10) 0.0056(11) 0.0004(10)
C011 0.0142(13) 0.0114(12) 0.0175(14) -0.0005(10) 0.0028(11) 0.0013(10)
C012 0.0131(13) 0.0154(12) 0.0154(14) -0.0018(10) 0.0040(11) -0.0005(10)
C017 0.0146(13) 0.0089(11) 0.0184(14) -0.0022(10) 0.0059(11) -0.0016(9)
C018 0.0130(13) 0.0115(12) 0.0130(13) -0.0014(9) 0.0004(10) 0.0015(9)
C019 0.0131(13) 0.0126(12) 0.0177(14) 0.0008(10) 0.0037(11) 0.0036(10)
C021 0.0173(14) 0.0123(12) 0.0180(14) -0.0019(10) 0.0075(11) -0.0005(10)
C022 0.0184(14) 0.0175(13) 0.0165(14) 0.0026(10) 0.0039(11) 0.0004(10)
C023 0.0250(16) 0.0230(14) 0.0137(14) 0.0008(11) 0.0017(12) -0.0037(12)
C026 0.0159(14) 0.0167(13) 0.0255(16) 0.0002(11) 0.0058(12) -0.0008(10)
C029 0.0150(14) 0.0252(14) 0.0202(15) 0.0034(11) 0.0070(12) -0.0013(11)
C033 0.0330(18) 0.0178(14) 0.0264(17) 0.0041(12) 0.0019(14) 0.0024(12)
C034 0.0237(16) 0.0209(14) 0.0270(17) 0.0052(12) 0.0099(13) 0.0052(12)
C036 0.0389(19) 0.0307(16) 0.0170(16) -0.0027(12) 0.0103(14) -0.0020(14)
C039 0.0136(15) 0.057(2) 0.0210(16) 0.0071(14) 0.0041(13) 0.0001(14)
Cu7 0.0194(2) 0.0395(2) 0.0285(2) 0.01017(17) 0.00188(16) -0.00592(16)
Cl7 0.0295(4) 0.0380(4) 0.0242(4) -0.0008(3) 0.0075(3) -0.0091(3)
Cl10 0.0413(5) 0.0271(4) 0.0459(5) 0.0023(3) 0.0237(4) 0.0034(3)
Cl8 0.0207(4) 0.0556(6) 0.0648(6) 0.0362(5) -0.0104(4) -0.0119(4)
Cl9 0.0537(6) 0.0463(5) 0.0597(6) -0.0119(5) 0.0197(5) -0.0187(5)
C03H 0.0319(19) 0.0341(18) 0.039(2) -0.0048(15) 0.0095(15) 0.0061(14)
Cu3 0.0167(2) 0.0444(3) 0.0178(2) 0.00056(18) 0.00407(15) -0.00163(18)
Cl12 0.0392(5) 0.0332(4) 0.0258(4) 0.0031(3) 0.0101(3) 0.0029(3)
Cl2 0.0250(4) 0.0529(5) 0.0160(4) -0.0017(3) 0.0046(3) 0.0087(4)
Cl3 0.0216(4) 0.0443(5) 0.0268(4) 0.0033(3) 0.0038(3) -0.0001(3)
Cl11 0.0224(4) 0.0421(4) 0.0296(4) -0.0051(3) 0.0072(3) 0.0013(3)
C03F 0.0230(16) 0.0392(18) 0.0247(17) 0.0025(14) 0.0049(13) -0.0104(13)
Cl4 0.0218(11) 0.0445(11) 0.0272(11) 0.0032(11) 0.0039(11) -0.0003(11)
Cu4 0.0193(8) 0.0444(8) 0.0225(8) 0.0017(8) 0.0040(7) -0.0010(7)
Cl5 0.0209(8) 0.0486(8) 0.0169(7) -0.0007(8) 0.0043(7) 0.0036(8)

loop_
_atom_type_symbol
_atom_type_description
_atom_type_scat_dispersion_real
_atom_type_scat_dispersion_imag
_atom_type_scat_source
C C 0.0033 0.0016 'International Tables Vol C Tables 4.2.6.8 and 6.1.1.4'
H H 0.0000 0.0000 'International Tables Vol C Tables 4.2.6.8 and 6.1.1.4'
Cl Cl 0.1484 0.1585 'International Tables Vol C Tables 4.2.6.8 and 6.1.1.4'
Cu Cu 0.3201 1.2651 'International Tables Vol C Tables 4.2.6.8 and 6.1.1.4'
N N 0.0061 0.0033 'International Tables Vol C Tables 4.2.6.8 and 6.1.1.4'

loop_
_exptl_crystal_face_index_h
_exptl_crystal_face_index_k
_exptl_crystal_face_index_l
_exptl_crystal_face_perp_dist
0.00 -1.00 -1.00 0.1690
2.00 -1.00 0.00 0.1020

loop_
_geom_angle_atom_site_label_1
_geom_angle_atom_site_label_2
_geom_angle_atom_site_label_3
_geom_angle
_geom_angle_site_symmetry_1
_geom_angle_site_symmetry_3
_geom_angle_publ_flag
Cl1 Cu1 Cu2 53.003(19) . . ?
Cl1 Cu1 N1 108.72(6) . . ?
N2 Cu1 Cu2 97.32(6) . . ?
N2 Cu1 Cl1 150.08(6) . . ?
N2 Cu1 N3 75.90(8) . . ?
N2 Cu1 N1 74.40(8) . . ?
N3 Cu1 Cu2 97.96(5) . . ?
N3 Cu1 Cl1 108.70(6) . . ?
N3 Cu1 N1 142.22(8) . . ?
N1 Cu1 Cu2 108.47(5) . . ?
Cl1 Cu2 Cu1 53.139(19) . . ?
Cl1 Cu2 N6 105.91(6) . . ?
Cl1 Cu2 N4 111.13(6) . . ?
N5 Cu2 Cu1 102.22(6) . . ?
N5 Cu2 Cl1 154.17(6) . . ?
N5 Cu2 N6 73.00(8) . . ?
N5 Cu2 N4 76.15(8) . . ?
N6 Cu2 Cu1 109.98(5) . . ?
N4 Cu2 Cu1 96.83(5) . . ?
N4 Cu2 N6 142.52(8) . . ?
Cu2 Cl1 Cu1 73.86(2) . . ?
C00V N5 Cu2 120.37(17) . . ?
C016 N5 Cu2 118.10(17) . . ?
C016 N5 C00V 120.1(2) . . ?
C00X N2 Cu1 118.95(17) . . ?
C00X N2 C00Z 120.7(2) . . ?
C00Z N2 Cu1 119.96(17) . . ?
C025 N3 Cu1 113.30(17) . . ?
C025 N3 C027 122.3(2) . . ?
C027 N3 Cu1 123.03(16) . . ?
C01H N1 Cu1 113.41(17) . . ?
C01H N1 C01T 123.5(2) . . ?
C01T N1 Cu1 120.70(17) . . ?
C01E N6 Cu2 110.50(17) . . ?
C01E N6 C024 122.1(2) . . ?
C024 N6 Cu2 125.33(17) . . ?
C02I N4 Cu2 123.28(16) . . ?
C014 N4 Cu2 112.99(17) . . ?
C014 N4 C02I 122.5(2) . . ?
C00W C00T C00U 119.6(2) . . ?
C00W C00T C013 118.4(2) . . ?
C013 C00T C00U 122.0(2) . . ?
C015 C00U C00T 121.9(2) . . ?
C020 C00U C00T 117.5(2) . . ?
C020 C00U C015 120.3(2) . . ?
N5 C00V C01E 114.6(2) . . ?
N5 C00V C01N 121.1(2) . . ?
C01N C00V C01E 124.4(2) . . ?
C00T C00W H00W 120.5 . . ?
C00T C00W C00X 118.9(2) . . ?
C00X C00W H00W 120.5 . . ?
N2 C00X C00W 121.1(2) . . ?
N2 C00X C025 114.3(2) . . ?
C00W C00X C025 124.5(2) . . ?
N2 C00Z C01H 113.0(2) . . ?
N2 C00Z C013 120.7(2) . . ?
C013 C00Z C01H 126.3(2) . . ?
C01D C01C H01C 120.3 . . ?
C016 C01C H01C 120.3 . . ?
C016 C01C C01D 119.4(2) . . ?
C01C C01D C01L 121.4(2) . . ?
C01C C01D C01N 117.8(2) . . ?
C01N C01D C01L 120.8(2) . . ?
N6 C01E C00V 115.5(2) . . ?
N6 C01E C02Y 126.6(2) . . ?
C02Y C01E C00V 117.9(2) . . ?
N1 C01H C00Z 114.3(2) . . ?
N1 C01H C01P 127.1(2) . . ?
C00Z C01H C01P 118.5(2) . . ?
C01S C01J H01J 120.4 . . ?
C01S C01J C01W 119.2(2) . . ?
C01W C01J H01J 120.4 . . ?
C01W C01L C01D 116.9(2) . . ?
C01W C01L C015 119.6(2) . . ?
C015 C01L C01D 123.5(2) . . ?
C00V C01N C01D 119.6(2) . . ?
C00V C01N H01N 120.2 . . ?
C01D C01N H01N 120.2 . . ?
C01H C01P H01A 109.5 . . ?
C01H C01P H01B 109.5 . . ?
C01H C01P H01D 109.5 . . ?
H01A C01P H01B 109.5 . . ?
H01A C01P H01D 109.5 . . ?
H01B C01P H01D 109.5 . . ?
C01J C01S H01S 119.3 . . ?
C01J C01S C01X 121.4(2) . . ?
C01X C01S H01S 119.3 . . ?
N1 C01T H01E 109.2 . . ?
N1 C01T H01F 109.2 . . ?
N1 C01T C028 112.0(2) . . ?
H01E C01T H01F 107.9 . . ?
C028 C01T H01E 109.2 . . ?
C028 C01T H01F 109.2 . . ?
C01J C01W H01W 118.9 . . ?
C01L C01W C01J 122.2(2) . . ?
C01L C01W H01W 118.9 . . ?
C01S C01X C02A 119.8(2) . . ?
C01S C01X C015 120.1(2) . . ?
C02A C01X C015 120.0(2) . . ?
C01X C02A H02A 119.4 . . ?
C02C C02A C01X 121.2(2) . . ?
C02C C02A H02A 119.4 . . ?
C02U C02B C027 107.6(2) . . ?
C02U C02B C032 109.6(2) . . ?
C02U C02B C037 109.6(2) . . ?
C032 C02B C027 109.7(2) . . ?
C037 C02B C027 110.4(2) . . ?
C037 C02B C032 109.9(2) . . ?
C02A C02C H02C 120.2 . . ?
C02A C02C C020 119.6(2) . . ?
C020 C02C H02C 120.2 . . ?
H02B C02E H02D 109.5 . . ?
H02B C02E H02E 109.5 . . ?
H02D C02E H02E 109.5 . . ?
C014 C02E H02B 109.5 . . ?
C014 C02E H02D 109.5 . . ?
C014 C02E H02E 109.5 . . ?
N4 C02I H02F 108.8 . . ?
N4 C02I H02G 108.8 . . ?
N4 C02I C02Q 113.8(2) . . ?
H02F C02I H02G 107.7 . . ?
C02Q C02I H02F 108.8 . . ?
C02Q C02I H02G 108.8 . . ?
H02H C02M H02I 109.5 . . ?
H02H C02M H02J 109.5 . . ?
H02I C02M H02J 109.5 . . ?
C028 C02M H02H 109.5 . . ?
C028 C02M H02I 109.5 . . ?
C028 C02M H02J 109.5 . . ?
C02Z C02Q C02I 107.0(2) . . ?
C03D C02Q C02I 110.3(2) . . ?
C03D C02Q C02Z 108.9(2) . . ?
C03D C02Q C03E 111.0(3) . . ?
C03E C02Q C02I 110.3(2) . . ?
C03E C02Q C02Z 109.3(2) . . ?
H02K C02R H02L 109.5 . . ?
H02K C02R H02M 109.5 . . ?
H02L C02R H02M 109.5 . . ?
C025 C02R H02K 109.5 . . ?
C025 C02R H02L 109.5 . . ?
C025 C02R H02M 109.5 . . ?
C02B C02U H02N 109.5 . . ?
C02B C02U H02O 109.5 . . ?
C02B C02U H02P 109.5 . . ?
H02N C02U H02O 109.5 . . ?
H02N C02U H02P 109.5 . . ?
H02O C02U H02P 109.5 . . ?
H02Q C02X H02R 109.5 . . ?
H02Q C02X H02S 109.5 . . ?
H02R C02X H02S 109.5 . . ?
C028 C02X H02Q 109.5 . . ?
C028 C02X H02R 109.5 . . ?
C028 C02X H02S 109.5 . . ?
C01E C02Y H02T 109.5 . . ?
C01E C02Y H02U 109.5 . . ?
C01E C02Y H02V 109.5 . . ?
H02T C02Y H02U 109.5 . . ?
H02T C02Y H02V 109.5 . . ?
H02U C02Y H02V 109.5 . . ?
C02Q C02Z H02W 109.5 . . ?
C02Q C02Z H02X 109.5 . . ?
C02Q C02Z H02Y 109.5 . . ?
H02W C02Z H02X 109.5 . . ?
H02W C02Z H02Y 109.5 . . ?
H02X C02Z H02Y 109.5 . . ?
H03A C03C H03B 109.5 . . ?
H03A C03C H03C 109.5 . . ?
H03B C03C H03C 109.5 . . ?
C030 C03C H03A 109.5 . . ?
C030 C03C H03B 109.5 . . ?
C030 C03C H03C 109.5 . . ?
C02Q C03D H03D 109.5 . . ?
C02Q C03D H03E 109.5 . . ?
C02Q C03D H03F 109.5 . . ?
H03D C03D H03E 109.5 . . ?
H03D C03D H03F 109.5 . . ?
H03E C03D H03F 109.5 . . ?
C02Q C03E H03G 109.5 . . ?
C02Q C03E H03H 109.5 . . ?
C02Q C03E H03I 109.5 . . ?
H03G C03E H03H 109.5 . . ?
H03G C03E H03I 109.5 . . ?
H03H C03E H03I 109.5 . . ?
C00T C013 H013 120.4 . . ?
C00Z C013 C00T 119.3(2) . . ?
C00Z C013 H013 120.4 . . ?
N4 C014 C02E 127.9(2) . . ?
N4 C014 C016 115.5(2) . . ?
C02E C014 C016 116.5(2) . . ?
C00U C015 C01L 126.3(2) . . ?
C01X C015 C00U 116.7(2) . . ?
C01X C015 C01L 117.0(2) . . ?
N5 C016 C01C 121.1(2) . . ?
N5 C016 C014 115.0(2) . . ?
C01C C016 C014 123.8(2) . . ?
C00U C020 C02C 121.5(2) . . ?
C00U C020 H020 119.2 . . ?
C02C C020 H020 119.2 . . ?
N6 C024 H02Z 109.4 . . ?
N6 C024 H 109.4 . . ?
N6 C024 C030 111.4(2) . . ?
H02Z C024 H 108.0 . . ?
C030 C024 H02Z 109.3 . . ?
C030 C024 H 109.4 . . ?
N3 C025 C00X 115.3(2) . . ?
N3 C025 C02R 128.1(2) . . ?
C02R C025 C00X 116.7(2) . . ?
N3 C027 C02B 112.4(2) . . ?
N3 C027 H02 109.1 . . ?
N3 C027 HA 109.1 . . ?
C02B C027 H02 109.1 . . ?
C02B C027 HA 109.1 . . ?
H02 C027 HA 107.9 . . ?
C02M C028 C01T 107.1(2) . . ?
C02M C028 C02X 108.7(2) . . ?
C02X C028 C01T 110.0(2) . . ?
C038 C028 C01T 110.7(2) . . ?
C038 C028 C02M 110.1(2) . . ?
C038 C028 C02X 110.1(2) . . ?
C03C C030 C024 110.0(2) . . ?
C03C C030 C031 110.6(2) . . ?
C03C C030 C035 109.3(2) . . ?
C031 C030 C024 110.2(2) . . ?
C031 C030 C035 108.9(2) . . ?
C035 C030 C024 107.7(2) . . ?
C030 C031 H03J 109.5 . . ?
C030 C031 H03K 109.5 . . ?
C030 C031 H03L 109.5 . . ?
H03J C031 H03K 109.5 . . ?
H03J C031 H03L 109.5 . . ?
H03K C031 H03L 109.5 . . ?
C02B C032 H03M 109.5 . . ?
C02B C032 H03N 109.5 . . ?
C02B C032 H03O 109.5 . . ?
H03M C032 H03N 109.5 . . ?
H03M C032 H03O 109.5 . . ?
H03N C032 H03O 109.5 . . ?
C030 C035 H03P 109.5 . . ?
C030 C035 H03Q 109.5 . . ?
C030 C035 H03R 109.5 . . ?
H03P C035 H03Q 109.5 . . ?
H03P C035 H03R 109.5 . . ?
H03Q C035 H03R 109.5 . . ?
C02B C037 H03S 109.5 . . ?
C02B C037 H03T 109.5 . . ?
C02B C037 H03U 109.5 . . ?
H03S C037 H03T 109.5 . . ?
H03S C037 H03U 109.5 . . ?
H03T C037 H03U 109.5 . . ?
C028 C038 H03V 109.5 . . ?
C028 C038 H03W 109.5 . . ?
C028 C038 H03X 109.5 . . ?
H03V C038 H03W 109.5 . . ?
H03V C038 H03X 109.5 . . ?
H03W C038 H03X 109.5 . . ?
Cl6 Cu6 Cu5 53.057(19) . . ?
N11 Cu6 Cu5 94.12(6) . . ?
N11 Cu6 Cl6 146.60(6) . . ?
N11 Cu6 N10 76.36(8) . . ?
N11 Cu6 N12 75.69(8) . . ?
N10 Cu6 Cu5 94.68(6) . . ?
N10 Cu6 Cl6 108.86(6) . . ?
N10 Cu6 N12 143.62(8) . . ?
N12 Cu6 Cu5 110.09(6) . . ?
N12 Cu6 Cl6 107.32(6) . . ?
Cl6 Cu5 Cu6 52.045(19) . . ?
Cl6 Cu5 N7 110.95(6) . . ?
Cl6 Cu5 N9 105.43(6) . . ?
N8 Cu5 Cu6 105.99(6) . . ?
N8 Cu5 Cl6 158.02(6) . . ?
N8 Cu5 N7 74.87(8) . . ?
N8 Cu5 N9 73.58(8) . . ?
N7 Cu5 Cu6 113.16(5) . . ?
N7 Cu5 N9 143.17(8) . . ?
N9 Cu5 Cu6 93.54(5) . . ?
Cu6 Cl6 Cu5 74.90(2) . . ?
C01A N8 Cu5 120.06(17) . . ?
C01A N8 C012 119.7(2) . . ?
C012 N8 Cu5 117.21(17) . . ?
C010 N11 Cu6 119.37(17) . . ?
C017 N11 Cu6 119.33(17) . . ?
C017 N11 C010 121.3(2) . . ?
C01M N7 Cu5 113.07(17) . . ?
C01M N7 C01U 122.2(2) . . ?
C01U N7 Cu5 124.47(16) . . ?
C01V N10 Cu6 121.28(17) . . ?
C021 N10 Cu6 113.68(17) . . ?
C021 N10 C01V 122.6(2) . . ?
C00Y N12 Cu6 112.14(17) . . ?
C00Y N12 C01O 122.3(2) . . ?
C01O N12 Cu6 121.89(17) . . ?
C02G N9 Cu5 124.55(17) . . ?
C019 N9 Cu5 112.52(17) . . ?
C019 N9 C02G 122.5(2) . . ?
N12 C00Y C010 114.5(2) . . ?
N12 C00Y C029 127.0(2) . . ?
C010 C00Y C029 118.5(2) . . ?
N8 C01A C01F 121.7(2) . . ?
N8 C01A C019 114.8(2) . . ?
C01F C01A C019 123.4(2) . . ?
C011 C01B H01G 120.5 . . ?
C017 C01B H01G 120.5 . . ?
C017 C01B C011 118.9(2) . . ?
C01A C01F H01H 120.4 . . ?
C018 C01F C01A 119.2(2) . . ?
C018 C01F H01H 120.4 . . ?
C01K C01G C01R 126.0(2) . . ?
C01Z C01G C01K 116.8(2) . . ?
C01Z C01G C01R 117.2(2) . . ?
C012 C01I H01I 120.4 . . ?
C012 C01I C018 119.1(2) . . ?
C018 C01I H01I 120.4 . . ?
C01G C01K C011 122.8(2) . . ?
C026 C01K C01G 120.3(2) . . ?
C026 C01K C011 116.8(2) . . ?
N7 C01M C012 115.4(2) . . ?
N7 C01M C039 127.4(2) . . ?
C039 C01M C012 117.2(2) . . ?
N12 C01O H01K 109.3 . . ?
N12 C01O H01L 109.3 . . ?
N12 C01O C02W 111.7(2) . . ?
H01K C01O H01L 107.9 . . ?
C02W C01O H01K 109.3 . . ?
C02W C01O H01L 109.3 . . ?
C010 C01Q H01Q 120.4 . . ?
C010 C01Q C011 119.2(2) . . ?
C011 C01Q H01Q 120.4 . . ?
C01G C01R C018 122.9(2) . . ?
C022 C01R C01G 119.2(2) . . ?
C022 C01R C018 117.7(2) . . ?
N7 C01U H01M 109.2 . . ?
N7 C01U H01O 109.2 . . ?
N7 C01U C02H 111.9(2) . . ?
H01M C01U H01O 107.9 . . ?
C02H C01U H01M 109.2 . . ?
C02H C01U H01O 109.2 . . ?
N10 C01V H01P 109.3 . . ?
N10 C01V H01R 109.3 . . ?
N10 C01V C01Y 111.8(2) . . ?
H01P C01V H01R 107.9 . . ?
C01Y C01V H01P 109.3 . . ?
C01Y C01V H01R 109.3 . . ?
C02L C01Y C01V 107.0(2) . . ?
C02P C01Y C01V 110.8(2) . . ?
C02P C01Y C02L 109.8(2) . . ?
C02T C01Y C01V 109.4(2) . . ?
C02T C01Y C02L 109.3(2) . . ?
C02T C01Y C02P 110.4(2) . . ?
C02D C01Z C01G 120.0(2) . . ?
C02D C01Z C02J 119.8(2) . . ?
C02J C01Z C01G 120.3(3) . . ?
C01Z C02D H1 119.4 . . ?
C023 C02D C01Z 121.1(3) . . ?
C023 C02D H1 119.4 . . ?
H2 C02F HB 109.5 . . ?
H2 C02F HC 109.5 . . ?
HB C02F HC 109.5 . . ?
C021 C02F H2 109.5 . . ?
C021 C02F HB 109.5 . . ?
C021 C02F HC 109.5 . . ?
N9 C02G H3 108.8 . . ?
N9 C02G HD 108.8 . . ?
N9 C02G C02K 113.7(2) . . ?
H3 C02G HD 107.7 . . ?
C02K C02G H3 108.8 . . ?
C02K C02G HD 108.8 . . ?
C02O C02H C01U 110.2(2) . . ?
C02O C02H C02V 108.8(2) . . ?
C02V C02H C01U 107.6(2) . . ?
C034 C02H C01U 110.5(2) . . ?
C034 C02H C02O 109.9(2) . . ?
C034 C02H C02V 109.7(2) . . ?
C01Z C02J H4 119.5 . . ?
C02S C02J C01Z 121.0(3) . . ?
C02S C02J H4 119.5 . . ?
C03A C02K C02G 111.0(2) . . ?
C03B C02K C02G 107.5(2) . . ?
C03B C02K C03A 109.1(2) . . ?
C033 C02K C02G 110.1(2) . . ?
C033 C02K C03A 109.2(2) . . ?
C033 C02K C03B 109.8(2) . . ?
C01Y C02L H5 109.5 . . ?
C01Y C02L HE 109.5 . . ?
C01Y C02L HF 109.5 . . ?
H5 C02L HE 109.5 . . ?
H5 C02L HF 109.5 . . ?
HE C02L HF 109.5 . . ?
H6 C02N HG 109.5 . . ?
H6 C02N HH 109.5 . . ?
HG C02N HH 109.5 . . ?
C019 C02N H6 109.5 . . ?
C019 C02N HG 109.5 . . ?
C019 C02N HH 109.5 . . ?
C02H C02O H7 109.5 . . ?
C02H C02O HI 109.5 . . ?
C02H C02O HJ 109.5 . . ?
H7 C02O HI 109.5 . . ?
H7 C02O HJ 109.5 . . ?
HI C02O HJ 109.5 . . ?
C01Y C02P H8 109.5 . . ?
C01Y C02P HK 109.5 . . ?
C01Y C02P HL 109.5 . . ?
H8 C02P HK 109.5 . . ?
H8 C02P HL 109.5 . . ?
HK C02P HL 109.5 . . ?
C02J C02S H9 120.2 . . ?
C02J C02S C026 119.5(3) . . ?
C026 C02S H9 120.2 . . ?
C01Y C02T H10 109.5 . . ?
C01Y C02T HM 109.5 . . ?
C01Y C02T HN 109.5 . . ?
H10 C02T HM 109.5 . . ?
H10 C02T HN 109.5 . . ?
HM C02T HN 109.5 . . ?
C02H C02V H11 109.5 . . ?
C02H C02V HO 109.5 . . ?
C02H C02V HP 109.5 . . ?
H11 C02V HO 109.5 . . ?
H11 C02V HP 109.5 . . ?
HO C02V HP 109.5 . . ?
C03G C02W C01O 109.8(2) . . ?
C03G C02W C03I 110.5(3) . . ?
C03G C02W C036 109.2(2) . . ?
C03I C02W C01O 110.5(2) . . ?
C03I C02W C036 109.7(2) . . ?
C036 C02W C01O 107.1(2) . . ?
C02K C03A H03Y 109.5 . . ?
C02K C03A HQ 109.5 . . ?
C02K C03A HR 109.5 . . ?
H03Y C03A HQ 109.5 . . ?
H03Y C03A HR 109.5 . . ?
HQ C03A HR 109.5 . . ?
C02K C03B H03Z 109.5 . . ?
C02K C03B HS 109.5 . . ?
C02K C03B HT 109.5 . . ?
H03Z C03B HS 109.5 . . ?
H03Z C03B HT 109.5 . . ?
HS C03B HT 109.5 . . ?
C02W C03G H03 109.5 . . ?
C02W C03G HU 109.5 . . ?
C02W C03G HV 109.5 . . ?
H03 C03G HU 109.5 . . ?
H03 C03G HV 109.5 . . ?
HU C03G HV 109.5 . . ?
C02W C03I H12 109.5 . . ?
C02W C03I HW 109.5 . . ?
C02W C03I HX 109.5 . . ?
H12 C03I HW 109.5 . . ?
H12 C03I HX 109.5 . . ?
HW C03I HX 109.5 . . ?
N11 C010 C00Y 113.5(2) . . ?
N11 C010 C01Q 120.5(2) . . ?
C01Q C010 C00Y 125.9(2) . . ?
C01B C011 C01K 121.5(2) . . ?
C01B C011 C01Q 118.5(2) . . ?
C01Q C011 C01K 120.0(2) . . ?
N8 C012 C01I 121.3(2) . . ?
N8 C012 C01M 113.8(2) . . ?
C01I C012 C01M 124.8(2) . . ?
N11 C017 C01B 120.6(2) . . ?
N11 C017 C021 113.7(2) . . ?
C01B C017 C021 125.6(2) . . ?
C01F C018 C01I 118.0(2) . . ?
C01F C018 C01R 120.3(2) . . ?
C01I C018 C01R 121.6(2) . . ?
N9 C019 C01A 115.5(2) . . ?
N9 C019 C02N 128.1(2) . . ?
C02N C019 C01A 116.4(2) . . ?
N10 C021 C02F 127.7(2) . . ?
N10 C021 C017 114.7(2) . . ?
C02F C021 C017 117.7(2) . . ?
C01R C022 H022 118.9 . . ?
C01R C022 C023 122.2(3) . . ?
C023 C022 H022 118.9 . . ?
C02D C023 C022 119.4(3) . . ?
C02D C023 H023 120.3 . . ?
C022 C023 H023 120.3 . . ?
C01K C026 C02S 121.7(3) . . ?
C01K C026 H026 119.2 . . ?
C02S C026 H026 119.2 . . ?
C00Y C029 H13 109.5 . . ?
C00Y C029 HY 109.5 . . ?
C00Y C029 HZ 109.5 . . ?
H13 C029 HY 109.5 . . ?
H13 C029 HZ 109.5 . . ?
HY C029 HZ 109.5 . . ?
C02K C033 H14 109.5 . . ?
C02K C033 H20 109.5 . . ?
C02K C033 H21 109.5 . . ?
H14 C033 H20 109.5 . . ?
H14 C033 H21 109.5 . . ?
H20 C033 H21 109.5 . . ?
C02H C034 H15 109.5 . . ?
C02H C034 H22 109.5 . . ?
C02H C034 H23 109.5 . . ?
H15 C034 H22 109.5 . . ?
H15 C034 H23 109.5 . . ?
H22 C034 H23 109.5 . . ?
C02W C036 H16 109.5 . . ?
C02W C036 H24 109.5 . . ?
C02W C036 H25 109.5 . . ?
H16 C036 H24 109.5 . . ?
H16 C036 H25 109.5 . . ?
H24 C036 H25 109.5 . . ?
C01M C039 H17 109.5 . . ?
C01M C039 H26 109.5 . . ?
C01M C039 H27 109.5 . . ?
H17 C039 H26 109.5 . . ?
H17 C039 H27 109.5 . . ?
H26 C039 H27 109.5 . . ?
Cl7 Cu7 Cl8 177.01(4) . . ?
Cl10 C03H H18 109.0 . . ?
Cl10 C03H H28 109.0 . . ?
Cl9 C03H Cl10 112.86(18) . . ?
Cl9 C03H H18 109.0 . . ?
Cl9 C03H H28 109.0 . . ?
H18 C03H H28 107.8 . . ?
Cl3 Cu3 Cl2 176.73(4) . . ?
Cl12 C03F Cl11 111.93(16) . . ?
Cl12 C03F H19 109.2 . . ?
Cl12 C03F H29 109.2 . . ?
Cl11 C03F H19 109.2 . . ?
Cl11 C03F H29 109.2 . . ?
H19 C03F H29 107.9 . . ?
Cl4 Cu4 Cl5 178.7(13) . . ?

loop_
_geom_bond_atom_site_label_1
_geom_bond_atom_site_label_2
_geom_bond_distance
_geom_bond_site_symmetry_2
_geom_bond_publ_flag
Cu1 Cu2 2.6734(5) . ?
Cu1 Cl1 2.2268(7) . ?
Cu1 N2 2.003(2) . ?
Cu1 N3 2.214(2) . ?
Cu1 N1 2.228(2) . ?
Cu2 Cl1 2.2228(7) . ?
Cu2 N5 2.010(2) . ?
Cu2 N6 2.362(2) . ?
Cu2 N4 2.241(2) . ?
N5 C00V 1.344(3) . ?
N5 C016 1.344(3) . ?
N2 C00X 1.336(3) . ?
N2 C00Z 1.346(3) . ?
N3 C025 1.282(3) . ?
N3 C027 1.464(3) . ?
N1 C01H 1.283(3) . ?
N1 C01T 1.460(3) . ?
N6 C01E 1.279(3) . ?
N6 C024 1.460(3) . ?
N4 C02I 1.465(3) . ?
N4 C014 1.280(3) . ?
C00T C00U 1.487(3) . ?
C00T C00W 1.396(4) . ?
C00T C013 1.402(3) . ?
C00U C015 1.440(3) . ?
C00U C020 1.375(4) . ?
C00V C01E 1.505(4) . ?
C00V C01N 1.390(3) . ?
C00W H00W 0.9500 . ?
C00W C00X 1.397(4) . ?
C00X C025 1.501(4) . ?
C00Z C01H 1.507(3) . ?
C00Z C013 1.390(3) . ?
C01C H01C 0.9500 . ?
C01C C01D 1.396(3) . ?
C01C C016 1.394(3) . ?
C01D C01L 1.494(3) . ?
C01D C01N 1.399(3) . ?
C01E C02Y 1.503(4) . ?
C01H C01P 1.508(4) . ?
C01J H01J 0.9500 . ?
C01J C01S 1.368(4) . ?
C01J C01W 1.410(4) . ?
C01L C01W 1.378(3) . ?
C01L C015 1.454(3) . ?
C01N H01N 0.9500 . ?
C01P H01A 0.9800 . ?
C01P H01B 0.9800 . ?
C01P H01D 0.9800 . ?
C01S H01S 0.9500 . ?
C01S C01X 1.414(4) . ?
C01T H01E 0.9900 . ?
C01T H01F 0.9900 . ?
C01T C028 1.539(3) . ?
C01W H01W 0.9500 . ?
C01X C02A 1.417(4) . ?
C01X C015 1.436(3) . ?
C02A H02A 0.9500 . ?
C02A C02C 1.357(4) . ?
C02B C02U 1.532(4) . ?
C02B C027 1.543(3) . ?
C02B C032 1.533(4) . ?
C02B C037 1.532(4) . ?
C02C H02C 0.9500 . ?
C02C C020 1.407(4) . ?
C02E H02B 0.9800 . ?
C02E H02D 0.9800 . ?
C02E H02E 0.9800 . ?
C02E C014 1.506(4) . ?
C02I H02F 0.9900 . ?
C02I H02G 0.9900 . ?
C02I C02Q 1.538(3) . ?
C02M H02H 0.9800 . ?
C02M H02I 0.9800 . ?
C02M H02J 0.9800 . ?
C02M C028 1.532(4) . ?
C02Q C02Z 1.535(4) . ?
C02Q C03D 1.521(4) . ?
C02Q C03E 1.521(4) . ?
C02R H02K 0.9800 . ?
C02R H02L 0.9800 . ?
C02R H02M 0.9800 . ?
C02R C025 1.500(4) . ?
C02U H02N 0.9800 . ?
C02U H02O 0.9800 . ?
C02U H02P 0.9800 . ?
C02X H02Q 0.9800 . ?
C02X H02R 0.9800 . ?
C02X H02S 0.9800 . ?
C02X C028 1.532(4) . ?
C02Y H02T 0.9800 . ?
C02Y H02U 0.9800 . ?
C02Y H02V 0.9800 . ?
C02Z H02W 0.9800 . ?
C02Z H02X 0.9800 . ?
C02Z H02Y 0.9800 . ?
C03C H03A 0.9800 . ?
C03C H03B 0.9800 . ?
C03C H03C 0.9800 . ?
C03C C030 1.526(4) . ?
C03D H03D 0.9800 . ?
C03D H03E 0.9800 . ?
C03D H03F 0.9800 . ?
C03E H03G 0.9800 . ?
C03E H03H 0.9800 . ?
C03E H03I 0.9800 . ?
C013 H013 0.9500 . ?
C014 C016 1.506(3) . ?
C020 H020 0.9500 . ?
C024 H02Z 0.9900 . ?
C024 H 0.9900 . ?
C024 C030 1.543(4) . ?
C027 H02 0.9900 . ?
C027 HA 0.9900 . ?
C028 C038 1.523(4) . ?
C030 C031 1.527(4) . ?
C030 C035 1.532(4) . ?
C031 H03J 0.9800 . ?
C031 H03K 0.9800 . ?
C031 H03L 0.9800 . ?
C032 H03M 0.9800 . ?
C032 H03N 0.9800 . ?
C032 H03O 0.9800 . ?
C035 H03P 0.9800 . ?
C035 H03Q 0.9800 . ?
C035 H03R 0.9800 . ?
C037 H03S 0.9800 . ?
C037 H03T 0.9800 . ?
C037 H03U 0.9800 . ?
C038 H03V 0.9800 . ?
C038 H03W 0.9800 . ?
C038 H03X 0.9800 . ?
Cu6 Cu5 2.7103(5) . ?
Cu6 Cl6 2.2135(7) . ?
Cu6 N11 1.986(2) . ?
Cu6 N10 2.182(2) . ?
Cu6 N12 2.209(2) . ?
Cu5 Cl6 2.2436(7) . ?
Cu5 N8 2.032(2) . ?
Cu5 N7 2.252(2) . ?
Cu5 N9 2.344(2) . ?
N8 C01A 1.339(3) . ?
N8 C012 1.344(3) . ?
N11 C010 1.343(3) . ?
N11 C017 1.338(3) . ?
N7 C01M 1.278(3) . ?
N7 C01U 1.468(3) . ?
N10 C01V 1.461(3) . ?
N10 C021 1.284(3) . ?
N12 C00Y 1.287(3) . ?
N12 C01O 1.468(3) . ?
N9 C02G 1.462(3) . ?
N9 C019 1.282(3) . ?
C00Y C010 1.500(4) . ?
C00Y C029 1.504(4) . ?
C01A C01F 1.392(4) . ?
C01A C019 1.509(4) . ?
C01B H01G 0.9500 . ?
C01B C011 1.398(4) . ?
C01B C017 1.398(4) . ?
C01F H01H 0.9500 . ?
C01F C018 1.392(4) . ?
C01G C01K 1.437(4) . ?
C01G C01R 1.450(4) . ?
C01G C01Z 1.434(4) . ?
C01I H01I 0.9500 . ?
C01I C012 1.393(4) . ?
C01I C018 1.403(3) . ?
C01K C011 1.486(4) . ?
C01K C026 1.383(4) . ?
C01M C012 1.509(4) . ?
C01M C039 1.506(4) . ?
C01O H01K 0.9900 . ?
C01O H01L 0.9900 . ?
C01O C02W 1.537(4) . ?
C01Q H01Q 0.9500 . ?
C01Q C010 1.388(4) . ?
C01Q C011 1.405(4) . ?
C01R C018 1.498(3) . ?
C01R C022 1.378(4) . ?
C01U H01M 0.9900 . ?
C01U H01O 0.9900 . ?
C01U C02H 1.545(4) . ?
C01V H01P 0.9900 . ?
C01V H01R 0.9900 . ?
C01V C01Y 1.552(3) . ?
C01Y C02L 1.533(4) . ?
C01Y C02P 1.531(4) . ?
C01Y C02T 1.528(4) . ?
C01Z C02D 1.419(4) . ?
C01Z C02J 1.423(4) . ?
C02D H1 0.9500 . ?
C02D C023 1.360(4) . ?
C02F H2 0.9800 . ?
C02F HB 0.9800 . ?
C02F HC 0.9800 . ?
C02F C021 1.502(4) . ?
C02G H3 0.9900 . ?
C02G HD 0.9900 . ?
C02G C02K 1.537(3) . ?
C02H C02O 1.534(4) . ?
C02H C02V 1.538(4) . ?
C02H C034 1.531(4) . ?
C02J H4 0.9500 . ?
C02J C02S 1.362(4) . ?
C02K C03A 1.534(4) . ?
C02K C03B 1.532(4) . ?
C02K C033 1.526(4) . ?
C02L H5 0.9800 . ?
C02L HE 0.9800 . ?
C02L HF 0.9800 . ?
C02N H6 0.9800 . ?
C02N HG 0.9800 . ?
C02N HH 0.9800 . ?
C02N C019 1.504(4) . ?
C02O H7 0.9800 . ?
C02O HI 0.9800 . ?
C02O HJ 0.9800 . ?
C02P H8 0.9800 . ?
C02P HK 0.9800 . ?
C02P HL 0.9800 . ?
C02S H9 0.9500 . ?
C02S C026 1.405(4) . ?
C02T H10 0.9800 . ?
C02T HM 0.9800 . ?
C02T HN 0.9800 . ?
C02V H11 0.9800 . ?
C02V HO 0.9800 . ?
C02V HP 0.9800 . ?
C02W C03G 1.523(4) . ?
C02W C03I 1.528(4) . ?
C02W C036 1.530(4) . ?
C03A H03Y 0.9800 . ?
C03A HQ 0.9800 . ?
C03A HR 0.9800 . ?
C03B H03Z 0.9800 . ?
C03B HS 0.9800 . ?
C03B HT 0.9800 . ?
C03G H03 0.9800 . ?
C03G HU 0.9800 . ?
C03G HV 0.9800 . ?
C03I H12 0.9800 . ?
C03I HW 0.9800 . ?
C03I HX 0.9800 . ?
C017 C021 1.502(4) . ?
C022 H022 0.9500 . ?
C022 C023 1.407(4) . ?
C023 H023 0.9500 . ?
C026 H026 0.9500 . ?
C029 H13 0.9800 . ?
C029 HY 0.9800 . ?
C029 HZ 0.9800 . ?
C033 H14 0.9800 . ?
C033 H20 0.9800 . ?
C033 H21 0.9800 . ?
C034 H15 0.9800 . ?
C034 H22 0.9800 . ?
C034 H23 0.9800 . ?
C036 H16 0.9800 . ?
C036 H24 0.9800 . ?
C036 H25 0.9800 . ?
C039 H17 0.9800 . ?
C039 H26 0.9800 . ?
C039 H27 0.9800 . ?
Cu7 Cl7 2.1025(9) . ?
Cu7 Cl8 2.1064(9) . ?
Cl10 C03H 1.760(3) . ?
Cl9 C03H 1.749(3) . ?
C03H H18 0.9900 . ?
C03H H28 0.9900 . ?
Cu3 Cl2 2.1065(10) . ?
Cu3 Cl3 2.1060(10) . ?
Cl12 C03F 1.770(3) . ?
Cl11 C03F 1.774(3) . ?
C03F H19 0.9900 . ?
C03F H29 0.9900 . ?
Cl4 Cu4 2.109(9) . ?
Cu4 Cl5 2.114(9) . ?

loop_
_geom_torsion_atom_site_label_1
_geom_torsion_atom_site_label_2
_geom_torsion_atom_site_label_3
_geom_torsion_atom_site_label_4
_geom_torsion
_geom_torsion_site_symmetry_1
_geom_torsion_site_symmetry_2
_geom_torsion_site_symmetry_3
_geom_torsion_site_symmetry_4
_geom_torsion_publ_flag
Cu1 N2 C00X C00W 166.17(18) . . . . ?
Cu1 N2 C00X C025 -11.4(3) . . . . ?
Cu1 N2 C00Z C01H 14.0(3) . . . . ?
Cu1 N2 C00Z C013 -164.84(18) . . . . ?
Cu1 N3 C025 C00X 10.9(3) . . . . ?
Cu1 N3 C025 C02R -170.3(2) . . . . ?
Cu1 N3 C027 C02B -87.0(2) . . . . ?
Cu1 N1 C01H C00Z -18.4(3) . . . . ?
Cu1 N1 C01H C01P 162.9(2) . . . . ?
Cu1 N1 C01T C028 87.3(2) . . . . ?
Cu2 N5 C00V C01E 19.8(3) . . . . ?
Cu2 N5 C00V C01N -158.17(18) . . . . ?
Cu2 N5 C016 C01C 159.43(18) . . . . ?
Cu2 N5 C016 C014 -15.4(3) . . . . ?
Cu2 N6 C01E C00V -17.0(3) . . . . ?
Cu2 N6 C01E C02Y 163.6(2) . . . . ?
Cu2 N6 C024 C030 79.4(3) . . . . ?
Cu2 N4 C02I C02Q -84.1(2) . . . . ?
Cu2 N4 C014 C02E -173.9(2) . . . . ?
Cu2 N4 C014 C016 5.9(3) . . . . ?
N5 C00V C01E N6 1.2(3) . . . . ?
N5 C00V C01E C02Y -179.4(2) . . . . ?
N5 C00V C01N C01D -0.5(4) . . . . ?
N2 C00X C025 N3 -0.8(3) . . . . ?
N2 C00X C025 C02R -179.7(2) . . . . ?
N2 C00Z C01H N1 4.6(3) . . . . ?
N2 C00Z C01H C01P -176.6(2) . . . . ?
N2 C00Z C013 C00T -1.0(4) . . . . ?
N1 C01T C028 C02M -168.4(2) . . . . ?
N1 C01T C028 C02X -50.4(3) . . . . ?
N1 C01T C028 C038 71.6(3) . . . . ?
N6 C024 C030 C03C -63.3(3) . . . . ?
N6 C024 C030 C031 58.9(3) . . . . ?
N6 C024 C030 C035 177.6(2) . . . . ?
N4 C02I C02Q C02Z 176.2(2) . . . . ?
N4 C02I C02Q C03D -65.6(3) . . . . ?
N4 C02I C02Q C03E 57.4(3) . . . . ?
N4 C014 C016 N5 5.2(3) . . . . ?
N4 C014 C016 C01C -169.4(2) . . . . ?
C00T C00U C015 C01L 13.8(4) . . . . ?
C00T C00U C015 C01X -165.2(2) . . . . ?
C00T C00U C020 C02C 170.5(2) . . . . ?
C00T C00W C00X N2 -1.5(4) . . . . ?
C00T C00W C00X C025 175.8(2) . . . . ?
C00U C00T C00W C00X -173.4(2) . . . . ?
C00U C00T C013 C00Z 174.7(2) . . . . ?
C00V N5 C016 C01C -7.0(4) . . . . ?
C00V N5 C016 C014 178.2(2) . . . . ?
C00W C00T C00U C015 50.6(3) . . . . ?
C00W C00T C00U C020 -123.2(3) . . . . ?
C00W C00T C013 C00Z -7.0(3) . . . . ?
C00W C00X C025 N3 -178.2(2) . . . . ?
C00W C00X C025 C02R 2.8(4) . . . . ?
C00X N2 C00Z C01H -173.1(2) . . . . ?
C00X N2 C00Z C013 8.0(4) . . . . ?
C00Z N2 C00X C00W -6.8(4) . . . . ?
C00Z N2 C00X C025 175.7(2) . . . . ?
C01C C01D C01L C01W -126.7(3) . . . . ?
C01C C01D C01L C015 49.8(3) . . . . ?
C01C C01D C01N C00V -7.6(3) . . . . ?
C01D C01C C016 N5 -1.4(4) . . . . ?
C01D C01C C016 C014 173.0(2) . . . . ?
C01D C01L C01W C01J 172.9(2) . . . . ?
C01D C01L C015 C00U 12.9(4) . . . . ?
C01D C01L C015 C01X -168.1(2) . . . . ?
C01E N6 C024 C030 -118.6(3) . . . . ?
C01E C00V C01N C01D -178.3(2) . . . . ?
C01H N1 C01T C028 -111.2(3) . . . . ?
C01H C00Z C013 C00T -179.7(2) . . . . ?
C01J C01S C01X C02A -179.7(2) . . . . ?
C01J C01S C01X C015 0.4(4) . . . . ?
C01L C01D C01N C00V 173.4(2) . . . . ?
C01N C00V C01E N6 179.1(2) . . . . ?
C01N C00V C01E C02Y -1.4(4) . . . . ?
C01N C01D C01L C01W 52.3(3) . . . . ?
C01N C01D C01L C015 -131.2(3) . . . . ?
C01S C01J C01W C01L -2.7(4) . . . . ?
C01S C01X C02A C02C -178.4(2) . . . . ?
C01S C01X C015 C00U 172.4(2) . . . . ?
C01S C01X C015 C01L -6.7(3) . . . . ?
C01T N1 C01H C00Z 178.9(2) . . . . ?
C01T N1 C01H C01P 0.3(4) . . . . ?
C01W C01J C01S C01X 4.5(4) . . . . ?
C01W C01L C015 C00U -170.6(2) . . . . ?
C01W C01L C015 C01X 8.3(3) . . . . ?
C01X C02A C02C C020 3.8(4) . . . . ?
C02A C01X C015 C00U -7.6(3) . . . . ?
C02A C01X C015 C01L 173.3(2) . . . . ?
C02A C02C C020 C00U -2.9(4) . . . . ?
C02E C014 C016 N5 -174.9(2) . . . . ?
C02E C014 C016 C01C 10.4(4) . . . . ?
C02I N4 C014 C02E -6.3(4) . . . . ?
C02I N4 C014 C016 173.5(2) . . . . ?
C02U C02B C027 N3 -176.8(2) . . . . ?
C013 C00T C00U C015 -131.1(3) . . . . ?
C013 C00T C00U C020 55.0(3) . . . . ?
C013 C00T C00W C00X 8.2(3) . . . . ?
C013 C00Z C01H N1 -176.6(2) . . . . ?
C013 C00Z C01H C01P 2.2(4) . . . . ?
C014 N4 C02I C02Q 109.7(3) . . . . ?
C015 C00U C020 C02C -3.5(4) . . . . ?
C015 C01L C01W C01J -3.8(4) . . . . ?
C015 C01X C02A C02C 1.6(4) . . . . ?
C016 N5 C00V C01E -174.0(2) . . . . ?
C016 N5 C00V C01N 8.0(4) . . . . ?
C016 C01C C01D C01L -172.5(2) . . . . ?
C016 C01C C01D C01N 8.5(3) . . . . ?
C020 C00U C015 C01L -172.5(2) . . . . ?
C020 C00U C015 C01X 8.5(3) . . . . ?
C024 N6 C01E C00V 178.7(2) . . . . ?
C024 N6 C01E C02Y -0.8(4) . . . . ?
C025 N3 C027 C02B 107.3(3) . . . . ?
C027 N3 C025 C00X 177.9(2) . . . . ?
C027 N3 C025 C02R -3.3(4) . . . . ?
C032 C02B C027 N3 -57.6(3) . . . . ?
C037 C02B C027 N3 63.6(3) . . . . ?
Cu6 N11 C010 C00Y 8.5(3) . . . . ?
Cu6 N11 C010 C01Q -168.63(18) . . . . ?
Cu6 N11 C017 C01B 169.96(18) . . . . ?
Cu6 N11 C017 C021 -6.8(3) . . . . ?
Cu6 N10 C01V C01Y -85.7(2) . . . . ?
Cu6 N10 C021 C02F -166.3(2) . . . . ?
Cu6 N10 C021 C017 14.2(3) . . . . ?
Cu6 N12 C00Y C010 -21.3(3) . . . . ?
Cu6 N12 C00Y C029 159.5(2) . . . . ?
Cu6 N12 C01O C02W 95.1(2) . . . . ?
Cu5 N8 C01A C01F 154.03(19) . . . . ?
Cu5 N8 C01A C019 -21.8(3) . . . . ?
Cu5 N8 C012 C01I -153.43(19) . . . . ?
Cu5 N8 C012 C01M 24.8(3) . . . . ?
Cu5 N7 C01M C012 -7.6(3) . . . . ?
Cu5 N7 C01M C039 174.0(2) . . . . ?
Cu5 N7 C01U C02H 75.6(2) . . . . ?
Cu5 N9 C02G C02K -76.7(3) . . . . ?
Cu5 N9 C019 C01A 2.4(3) . . . . ?
Cu5 N9 C019 C02N -177.7(2) . . . . ?
N8 C01A C01F C018 -2.3(4) . . . . ?
N8 C01A C019 N9 11.2(3) . . . . ?
N8 C01A C019 C02N -168.6(2) . . . . ?
N11 C017 C021 N10 -5.9(3) . . . . ?
N11 C017 C021 C02F 174.5(2) . . . . ?
N7 C01M C012 N8 -9.9(3) . . . . ?
N7 C01M C012 C01I 168.3(2) . . . . ?
N7 C01U C02H C02O 61.2(3) . . . . ?
N7 C01U C02H C02V 179.8(2) . . . . ?
N7 C01U C02H C034 -60.5(3) . . . . ?
N10 C01V C01Y C02L 179.3(2) . . . . ?
N10 C01V C01Y C02P 59.6(3) . . . . ?
N10 C01V C01Y C02T -62.4(3) . . . . ?
N12 C00Y C010 N11 10.1(3) . . . . ?
N12 C00Y C010 C01Q -173.0(2) . . . . ?
N12 C01O C02W C03G -54.0(3) . . . . ?
N12 C01O C02W C03I 68.2(3) . . . . ?
N12 C01O C02W C036 -172.4(2) . . . . ?
N9 C02G C02K C03A 58.3(3) . . . . ?
N9 C02G C02K C03B 177.6(2) . . . . ?
N9 C02G C02K C033 -62.7(3) . . . . ?
C00Y N12 C01O C02W -108.3(3) . . . . ?
C01A N8 C012 C01I 7.1(4) . . . . ?
C01A N8 C012 C01M -174.7(2) . . . . ?
C01A C01F C018 C01I 9.1(3) . . . . ?
C01A C01F C018 C01R -173.8(2) . . . . ?
C01B C017 C021 N10 177.6(2) . . . . ?
C01B C017 C021 C02F -2.0(4) . . . . ?
C01F C01A C019 N9 -164.5(2) . . . . ?
C01F C01A C019 C02N 15.6(3) . . . . ?
C01G C01K C011 C01B 51.0(3) . . . . ?
C01G C01K C011 C01Q -129.0(3) . . . . ?
C01G C01K C026 C02S -3.9(4) . . . . ?
C01G C01R C018 C01F 48.5(3) . . . . ?
C01G C01R C018 C01I -134.6(3) . . . . ?
C01G C01R C022 C023 -6.7(4) . . . . ?
C01G C01Z C02D C023 -1.8(4) . . . . ?
C01G C01Z C02J C02S 1.3(4) . . . . ?
C01K C01G C01R C018 16.6(4) . . . . ?
C01K C01G C01R C022 -169.4(2) . . . . ?
C01K C01G C01Z C02D 173.5(2) . . . . ?
C01K C01G C01Z C02J -6.5(4) . . . . ?
C01M N7 C01U C02H -111.2(3) . . . . ?
C01O N12 C00Y C010 -180.0(2) . . . . ?
C01O N12 C00Y C029 0.8(4) . . . . ?
C01R C01G C01K C011 10.9(4) . . . . ?
C01R C01G C01K C026 -172.4(2) . . . . ?
C01R C01G C01Z C02D -6.4(4) . . . . ?
C01R C01G C01Z C02J 173.6(2) . . . . ?
C01R C022 C023 C02D -1.7(4) . . . . ?
C01U N7 C01M C012 178.4(2) . . . . ?
C01U N7 C01M C039 0.1(4) . . . . ?
C01V N10 C021 C02F -3.8(4) . . . . ?
C01V N10 C021 C017 176.6(2) . . . . ?
C01Z C01G C01K C011 -169.0(2) . . . . ?
C01Z C01G C01K C026 7.8(4) . . . . ?
C01Z C01G C01R C018 -163.6(2) . . . . ?
C01Z C01G C01R C022 10.5(3) . . . . ?
C01Z C02D C023 C022 6.0(4) . . . . ?
C01Z C02J C02S C026 2.9(4) . . . . ?
C02D C01Z C02J C02S -178.7(3) . . . . ?
C02G N9 C019 C01A 174.8(2) . . . . ?
C02G N9 C019 C02N -5.4(4) . . . . ?
C02J C01Z C02D C023 178.2(3) . . . . ?
C02J C02S C026 C01K -1.6(4) . . . . ?
C010 N11 C017 C01B -8.0(4) . . . . ?
C010 N11 C017 C021 175.2(2) . . . . ?
C010 C01Q C011 C01B -6.4(4) . . . . ?
C010 C01Q C011 C01K 173.6(2) . . . . ?
C011 C01B C017 N11 -0.6(4) . . . . ?
C011 C01B C017 C021 175.7(2) . . . . ?
C011 C01K C026 C02S 173.0(2) . . . . ?
C011 C01Q C010 N11 -2.0(4) . . . . ?
C011 C01Q C010 C00Y -178.7(2) . . . . ?
C012 N8 C01A C01F -5.9(4) . . . . ?
C012 N8 C01A C019 178.2(2) . . . . ?
C012 C01I C018 C01F -8.0(4) . . . . ?
C012 C01I C018 C01R 175.0(2) . . . . ?
C017 N11 C010 C00Y -173.5(2) . . . . ?
C017 N11 C010 C01Q 9.4(4) . . . . ?
C017 C01B C011 C01K -172.4(2) . . . . ?
C017 C01B C011 C01Q 7.7(4) . . . . ?
C018 C01I C012 N8 0.0(4) . . . . ?
C018 C01I C012 C01M -178.1(2) . . . . ?
C018 C01R C022 C023 167.7(2) . . . . ?
C019 N9 C02G C02K 111.8(3) . . . . ?
C019 C01A C01F C018 173.2(2) . . . . ?
C021 N10 C01V C01Y 113.2(3) . . . . ?
C022 C01R C018 C01F -125.7(3) . . . . ?
C022 C01R C018 C01I 51.3(3) . . . . ?
C026 C01K C011 C01B -125.8(3) . . . . ?
C026 C01K C011 C01Q 54.1(3) . . . . ?
C029 C00Y C010 N11 -170.6(2) . . . . ?
C029 C00Y C010 C01Q 6.3(4) . . . . ?
C039 C01M C012 N8 168.6(2) . . . . ?
C039 C01M C012 C01I -13.2(4) . . . . ?
